data_7705936
loop_
_publ_author_name
'Yuan, Run-Ze'
'Cui, Peng-Fei'
'Guo, Shu-Ting'
'Jin, Guo-Xin'

_publ_section_title
;
 Regioselective B(3)-H bond activation based on an o-carboranyl
 dithiocarboxylate ligand and its derivatives.
;
_journal_issue 3
_journal_name_full 'Dalton transactions (Cambridge, England : 2003)'
_journal_page_first 1060
_journal_page_last 1068
_journal_paper_doi 10.1039/d0dt03832f
_journal_volume 50
_journal_year 2021
_chemical_formula_sum 'C16 H37 B20 Rh S4'
_chemical_formula_weight 676.80
_space_group_crystal_system monoclinic
_space_group_IT_number 14
_space_group_name_Hall '-P 2ybc'
_space_group_name_H-M_alt 'P 1 21/c 1'
_atom_sites_solution_hydrogens mixed
_audit_creation_method SHELXL-2016/6
_audit_update_record
;
2020-11-04 deposited with the CCDC.	2020-12-08 downloaded from the CCDC.
;
_cell_angle_alpha 90
_cell_angle_beta 90.096(2)
_cell_angle_gamma 90
_cell_formula_units_Z 4
_cell_length_a 12.2938(8)
_cell_length_b 19.6540(12)
_cell_length_c 13.4549(8)
_cell_measurement_reflns_used 9667
_cell_measurement_temperature 173(2)
_cell_measurement_theta_max 77.16
_cell_measurement_theta_min 3.60
_cell_volume 3251.0(3)
_computing_cell_refinement 'Bruker SAINT'
_computing_data_collection 'Bruker APEX2'
_computing_data_reduction 'Bruker SAINT'
_computing_molecular_graphics 'Bruker SHELXTL'
_computing_publication_material 'Bruker SHELXTL'
_computing_structure_refinement 'SHELXL-2016/6 (Sheldrick, 2016)'
_computing_structure_solution 'SHELXT 2018/2 (Sheldrick, 2018)'
_diffrn_ambient_temperature 173(2)
_diffrn_measured_fraction_theta_full 1.000
_diffrn_measured_fraction_theta_max 0.997
_diffrn_measurement_device_type 'Bruker APEX-II CCD'
_diffrn_measurement_method '\f and \w scans'
_diffrn_radiation_type CuK\a
_diffrn_radiation_wavelength 1.54178
_diffrn_reflns_av_R_equivalents 0.0607
_diffrn_reflns_av_unetI/netI 0.0268
_diffrn_reflns_Laue_measured_fraction_full 1.000
_diffrn_reflns_Laue_measured_fraction_max 0.997
_diffrn_reflns_limit_h_max 15
_diffrn_reflns_limit_h_min -15
_diffrn_reflns_limit_k_max 24
_diffrn_reflns_limit_k_min -24
_diffrn_reflns_limit_l_max 16
_diffrn_reflns_limit_l_min -16
_diffrn_reflns_number 93072
_diffrn_reflns_point_group_measured_fraction_full 1.000
_diffrn_reflns_point_group_measured_fraction_max 0.997
_diffrn_reflns_theta_full 67.679
_diffrn_reflns_theta_max 75.496
_diffrn_reflns_theta_min 3.595
_exptl_absorpt_coefficient_mu 6.702
_exptl_absorpt_correction_T_max 0.754
_exptl_absorpt_correction_T_min 0.416
_exptl_absorpt_correction_type multi-scan
_exptl_absorpt_process_details sadabs
_exptl_crystal_colour brown
_exptl_crystal_density_diffrn 1.383
_exptl_crystal_description block
_exptl_crystal_F_000 1368
_exptl_crystal_size_max 0.390
_exptl_crystal_size_mid 0.320
_exptl_crystal_size_min 0.280
_refine_diff_density_max 8.609
_refine_diff_density_min -2.607
_refine_diff_density_rms 0.161
_refine_ls_extinction_method none
_refine_ls_goodness_of_fit_ref 1.042
_refine_ls_hydrogen_treatment mixed
_refine_ls_matrix_type full
_refine_ls_number_parameters 383
_refine_ls_number_reflns 6717
_refine_ls_number_restraints 1
_refine_ls_restrained_S_all 1.042
_refine_ls_R_factor_all 0.0725
_refine_ls_R_factor_gt 0.0719
_refine_ls_shift/su_max 0.000
_refine_ls_shift/su_mean 0.000
_refine_ls_structure_factor_coef Fsqd
_refine_ls_weighting_details 'w=1/[\s^2^(Fo^2^)+(0.0790P)^2^+33.1617P] where P=(Fo^2^+2Fc^2^)/3'
_refine_ls_weighting_scheme calc
_refine_ls_wR_factor_gt 0.1766
_refine_ls_wR_factor_ref 0.1770
_reflns_Friedel_coverage 0.000
_reflns_number_gt 6595
_reflns_number_total 6717
_reflns_threshold_expression 'I > 2\s(I)'
_cod_data_source_file d0dt03832f2.cif
_cod_data_source_block cu_200808a_a
_cod_depositor_comments 'Adding full bibliography for 7705931--7705941.cif.'
_cod_original_sg_symbol_H-M 'P 21/c'
_cod_database_code 7705936
_shelx_shelxl_version_number 2016/6
_shelx_space_group_comment
; 
The symmetry employed for this shelxl refinement is uniquely defined 
by the following loop, which should always be used as a source of 
symmetry information in preference to the above space-group names. 
They are only intended as comments. 
;
_shelx_estimated_absorpt_t_min 0.180
_shelx_estimated_absorpt_t_max 0.256

loop_
_space_group_symop_operation_xyz
'x, y, z'
'-x, y+1/2, -z+1/2'
'-x, -y, -z'
'x, -y-1/2, z-1/2'

loop_
_atom_site_label
_atom_site_type_symbol
_atom_site_fract_x
_atom_site_fract_y
_atom_site_fract_z
_atom_site_U_iso_or_equiv
_atom_site_adp_type
_atom_site_occupancy
_atom_site_site_symmetry_order
_atom_site_calc_flag
_atom_site_refinement_flags_posn
_atom_site_refinement_flags_adp
_atom_site_refinement_flags_occupancy
_atom_site_disorder_assembly
_atom_site_disorder_group
Rh1 Rh 0.67735(3) 0.55516(2) 0.67964(3) 0.01851(14) Uani 1 1 d . . . . .
S1 S 0.73839(12) 0.64775(7) 0.77344(9) 0.0232(3) Uani 1 1 d . . . . .
S2 S 0.70674(12) 0.64835(7) 0.56751(10) 0.0254(3) Uani 1 1 d . . . . .
S3 S 0.49733(10) 0.59504(7) 0.69402(10) 0.0245(3) Uani 1 1 d . . . . .
S4 S 0.54171(13) 0.59789(9) 0.91490(11) 0.0360(4) Uani 1 1 d . . . . .
C1 C 0.7742(4) 0.7669(3) 0.6683(4) 0.0178(10) Uani 1 1 d . . . . .
C2 C 0.8753(5) 0.7891(3) 0.7411(5) 0.0281(12) Uani 1 1 d . . . . .
H2 H 0.908(6) 0.756(4) 0.776(5) 0.029(18) Uiso 1 1 d . . . . .
B3 B 0.8978(5) 0.7859(3) 0.6146(6) 0.0292(14) Uani 1 1 d . . . . .
H3 H 0.951640 0.748369 0.576007 0.035 Uiso 1 1 calc R U . . .
B4 B 0.7733(6) 0.8143(3) 0.5629(5) 0.0277(13) Uani 1 1 d . . . . .
H4 H 0.744833 0.795584 0.488698 0.033 Uiso 1 1 calc R U . . .
B5 B 0.6796(5) 0.8302(3) 0.6610(5) 0.0254(13) Uani 1 1 d . . . . .
H5A H 0.590150 0.821705 0.651451 0.031 Uiso 1 1 calc R U . . .
B6 B 0.7463(6) 0.8129(3) 0.7749(5) 0.0270(13) Uani 1 1 d . . . . .
H6 H 0.701308 0.792609 0.840865 0.032 Uiso 1 1 calc R U . . .
B7 B 0.9504(5) 0.8527(4) 0.6901(6) 0.0325(15) Uani 1 1 d . . . . .
H7 H 1.040060 0.859402 0.701082 0.039 Uiso 1 1 calc R U . . .
B8 B 0.8843(6) 0.8712(4) 0.5755(6) 0.0323(15) Uani 1 1 d . . . . .
H8 H 0.929916 0.890809 0.509491 0.039 Uiso 1 1 calc R U . . .
B9 B 0.7496(6) 0.8989(3) 0.6039(6) 0.0297(14) Uani 1 1 d . . . . .
H9 H 0.705742 0.936865 0.556524 0.036 Uiso 1 1 calc R U . . .
B10 B 0.7340(5) 0.8978(3) 0.7353(6) 0.0283(14) Uani 1 1 d . . . . .
H10 H 0.680374 0.934914 0.775051 0.034 Uiso 1 1 calc R U . . .
B11 B 0.8581(6) 0.8691(4) 0.7878(5) 0.0315(14) Uani 1 1 d . . . . .
H11 H 0.887266 0.886340 0.862551 0.038 Uiso 1 1 calc R U . . .
B12 B 0.8595(5) 0.9229(3) 0.6819(6) 0.0291(14) Uani 1 1 d . . . . .
H12 H 0.888710 0.976852 0.685847 0.035 Uiso 1 1 calc R U . . .
B13 B 0.3672(6) 0.7379(3) 0.8369(5) 0.0267(13) Uani 1 1 d . . . . .
H13 H 0.444655 0.767567 0.829923 0.032 Uiso 1 1 calc R U . . .
B14 B 0.3021(5) 0.6996(3) 0.7334(5) 0.0245(13) Uani 1 1 d . . . . .
H14 H 0.336158 0.704507 0.656607 0.029 Uiso 1 1 calc R U . . .
B15 B 0.2398(5) 0.6231(3) 0.7730(5) 0.0251(13) Uani 1 1 d . . . . .
H15 H 0.232882 0.577822 0.722818 0.030 Uiso 1 1 calc R U . . .
B16 B 0.2640(5) 0.6137(3) 0.9031(5) 0.0253(13) Uani 1 1 d . . . . .
H16 H 0.274126 0.562781 0.939165 0.030 Uiso 1 1 calc R U . . .
B17 B 0.2647(6) 0.7596(4) 0.9238(5) 0.0317(15) Uani 1 1 d . . . . .
H17 H 0.274202 0.804475 0.974344 0.038 Uiso 1 1 calc R U . . .
B18 B 0.2407(6) 0.7690(4) 0.7953(6) 0.0326(15) Uani 1 1 d . . . . .
H18 H 0.233259 0.820416 0.759951 0.039 Uiso 1 1 calc R U . . .
B19 B 0.1609(6) 0.6982(4) 0.7552(5) 0.0331(16) Uani 1 1 d . . . . .
H19 H 0.100271 0.702667 0.693342 0.040 Uiso 1 1 calc R U . . .
B20 B 0.1374(6) 0.6448(4) 0.8605(6) 0.0328(15) Uani 1 1 d . . . . .
H20 H 0.061284 0.613898 0.868100 0.039 Uiso 1 1 calc R U . . .
B21 B 0.2007(6) 0.6833(4) 0.9650(5) 0.0305(14) Uani 1 1 d . . . . .
H21 H 0.167889 0.678099 1.042210 0.037 Uiso 1 1 calc R U . . .
B22 B 0.1376(6) 0.7355(4) 0.8736(5) 0.0336(15) Uani 1 1 d . . . . .
H22 H 0.061493 0.764751 0.889966 0.040 Uiso 1 1 calc R U . . .
C3 C 0.7430(4) 0.6931(3) 0.6687(4) 0.0204(10) Uani 1 1 d . . . . .
C4 C 0.3586(4) 0.6505(3) 0.8254(4) 0.0171(10) Uani 1 1 d . . . . .
C5 C 0.3342(5) 0.6853(3) 0.9346(4) 0.0256(12) Uani 1 1 d D . . . .
H5 H 0.397(4) 0.681(4) 0.982(4) 0.029(18) Uiso 1 1 d D . . . .
C6 C 0.4671(4) 0.6132(3) 0.8144(4) 0.0230(11) Uani 1 1 d . . . . .
C7 C 0.7381(4) 0.4721(3) 0.5881(4) 0.0220(11) Uani 1 1 d . . . . .
C8 C 0.8175(4) 0.4909(3) 0.6614(4) 0.0210(10) Uani 1 1 d . . . . .
C9 C 0.7717(4) 0.4775(3) 0.7583(4) 0.0181(10) Uani 1 1 d . . . . .
C10 C 0.6635(4) 0.4526(3) 0.7430(4) 0.0196(10) Uani 1 1 d . . . . .
C11 C 0.6424(4) 0.4497(3) 0.6381(4) 0.0203(10) Uani 1 1 d . . . . .
C12 C 0.7561(6) 0.4725(3) 0.4774(4) 0.0326(13) Uani 1 1 d . . . . .
H12A H 0.798479 0.432335 0.458367 0.049 Uiso 1 1 calc R U . . .
H12B H 0.795856 0.513744 0.458571 0.049 Uiso 1 1 calc R U . . .
H12C H 0.685683 0.471652 0.443143 0.049 Uiso 1 1 calc R U . . .
C13 C 0.9308(5) 0.5151(4) 0.6404(5) 0.0369(15) Uani 1 1 d . . . . .
H13A H 0.979747 0.475821 0.636232 0.055 Uiso 1 1 calc R U . . .
H13B H 0.954916 0.545221 0.694118 0.055 Uiso 1 1 calc R U . . .
H13C H 0.931742 0.539890 0.577301 0.055 Uiso 1 1 calc R U . . .
C14 C 0.8270(5) 0.4876(3) 0.8559(4) 0.0261(11) Uani 1 1 d . . . . .
H14A H 0.773792 0.503150 0.905129 0.039 Uiso 1 1 calc R U . . .
H14B H 0.884405 0.521829 0.848839 0.039 Uiso 1 1 calc R U . . .
H14C H 0.858998 0.444501 0.877939 0.039 Uiso 1 1 calc R U . . .
C15 C 0.5874(5) 0.4276(3) 0.8220(5) 0.0332(14) Uani 1 1 d . . . . .
H15A H 0.512412 0.439090 0.803694 0.050 Uiso 1 1 calc R U . . .
H15B H 0.605633 0.449246 0.885517 0.050 Uiso 1 1 calc R U . . .
H15C H 0.594376 0.378129 0.828495 0.050 Uiso 1 1 calc R U . . .
C16 C 0.5415(5) 0.4224(3) 0.5905(5) 0.0292(12) Uani 1 1 d . . . . .
H16A H 0.541497 0.372627 0.594836 0.044 Uiso 1 1 calc R U . . .
H16B H 0.539248 0.436211 0.520564 0.044 Uiso 1 1 calc R U . . .
H16C H 0.477517 0.440444 0.625003 0.044 Uiso 1 1 calc R U . . .

loop_
_atom_site_aniso_label
_atom_site_aniso_U_11
_atom_site_aniso_U_22
_atom_site_aniso_U_33
_atom_site_aniso_U_23
_atom_site_aniso_U_13
_atom_site_aniso_U_12
Rh1 0.0213(2) 0.0155(2) 0.0187(2) -0.00100(13) -0.00204(15) 0.00338(13)
S1 0.0355(7) 0.0180(6) 0.0162(6) -0.0001(5) -0.0003(5) -0.0034(5)
S2 0.0341(7) 0.0244(7) 0.0176(6) -0.0023(5) 0.0019(5) -0.0003(5)
S3 0.0205(6) 0.0313(7) 0.0216(6) -0.0082(5) 0.0011(5) 0.0082(5)
S4 0.0333(8) 0.0556(10) 0.0193(6) 0.0034(6) -0.0016(6) 0.0159(7)
C1 0.017(2) 0.019(2) 0.017(2) 0.0029(19) 0.0018(18) 0.0018(19)
C2 0.024(3) 0.025(3) 0.036(3) 0.004(2) -0.007(2) -0.002(2)
B3 0.023(3) 0.024(3) 0.040(4) 0.006(3) 0.014(3) 0.002(2)
B4 0.037(4) 0.023(3) 0.023(3) 0.008(2) 0.003(3) 0.002(3)
B5 0.016(3) 0.020(3) 0.041(4) 0.000(3) -0.001(2) 0.005(2)
B6 0.033(3) 0.026(3) 0.022(3) -0.004(2) 0.005(3) -0.005(3)
B7 0.017(3) 0.027(3) 0.053(4) 0.010(3) 0.000(3) -0.004(2)
B8 0.037(4) 0.024(3) 0.036(4) 0.008(3) 0.011(3) -0.001(3)
B9 0.029(3) 0.020(3) 0.040(4) 0.007(3) -0.007(3) 0.002(3)
B10 0.024(3) 0.020(3) 0.041(4) -0.005(3) 0.005(3) -0.002(2)
B11 0.036(4) 0.025(3) 0.033(4) -0.002(3) -0.007(3) -0.008(3)
B12 0.022(3) 0.021(3) 0.045(4) 0.003(3) -0.001(3) -0.002(2)
B13 0.032(3) 0.015(3) 0.034(3) 0.000(2) 0.005(3) 0.002(2)
B14 0.026(3) 0.028(3) 0.020(3) 0.005(2) 0.003(2) 0.011(2)
B15 0.022(3) 0.029(3) 0.024(3) -0.008(3) 0.001(2) -0.001(2)
B16 0.031(3) 0.022(3) 0.023(3) 0.002(2) 0.011(2) 0.001(2)
B17 0.038(4) 0.022(3) 0.035(4) -0.010(3) 0.002(3) 0.010(3)
B18 0.036(4) 0.027(3) 0.035(4) 0.004(3) 0.005(3) 0.014(3)
B19 0.023(3) 0.048(4) 0.028(3) -0.006(3) 0.000(3) 0.012(3)
B20 0.024(3) 0.036(4) 0.038(4) -0.005(3) 0.008(3) 0.001(3)
B21 0.035(4) 0.031(3) 0.025(3) -0.003(3) 0.013(3) 0.008(3)
B22 0.029(3) 0.039(4) 0.033(4) -0.005(3) 0.007(3) 0.016(3)
C3 0.023(2) 0.020(3) 0.018(2) -0.0023(19) 0.0020(19) 0.000(2)
C4 0.020(2) 0.017(2) 0.015(2) -0.0009(18) 0.0008(18) 0.0037(19)
C5 0.032(3) 0.026(3) 0.018(3) -0.006(2) 0.002(2) 0.007(2)
C6 0.024(3) 0.020(3) 0.025(3) 0.002(2) 0.008(2) 0.007(2)
C7 0.026(3) 0.019(3) 0.021(3) 0.003(2) 0.003(2) 0.002(2)
C8 0.021(2) 0.022(3) 0.021(2) 0.004(2) 0.002(2) 0.003(2)
C9 0.020(2) 0.015(2) 0.019(2) 0.0036(18) 0.0006(19) 0.0082(19)
C10 0.024(3) 0.017(2) 0.018(2) 0.0010(19) 0.008(2) 0.0010(19)
C11 0.022(3) 0.015(2) 0.025(3) -0.0012(19) 0.002(2) 0.0038(19)
C12 0.041(3) 0.037(3) 0.020(3) 0.003(2) 0.002(2) 0.003(3)
C13 0.022(3) 0.054(4) 0.034(3) 0.007(3) 0.005(2) -0.001(3)
C14 0.029(3) 0.029(3) 0.020(3) 0.001(2) -0.003(2) 0.006(2)
C15 0.034(3) 0.036(3) 0.030(3) 0.006(3) 0.011(3) -0.010(3)
C16 0.028(3) 0.025(3) 0.036(3) -0.003(2) -0.003(2) -0.004(2)

loop_
_atom_type_symbol
_atom_type_description
_atom_type_scat_dispersion_real
_atom_type_scat_dispersion_imag
_atom_type_scat_source
C C 0.0181 0.0091 'International Tables Vol C Tables 4.2.6.8 and 6.1.1.4'
H H 0.0000 0.0000 'International Tables Vol C Tables 4.2.6.8 and 6.1.1.4'
B B 0.0090 0.0039 'International Tables Vol C Tables 4.2.6.8 and 6.1.1.4'
Rh Rh 0.0927 3.6045 'International Tables Vol C Tables 4.2.6.8 and 6.1.1.4'
S S 0.3331 0.5567 'International Tables Vol C Tables 4.2.6.8 and 6.1.1.4'

loop_
_geom_angle_atom_site_label_1
_geom_angle_atom_site_label_2
_geom_angle_atom_site_label_3
_geom_angle
_geom_angle_site_symmetry_1
_geom_angle_site_symmetry_3
_geom_angle_publ_flag
C8 Rh1 C7 38.7(2) . . ?
C8 Rh1 C11 64.7(2) . . ?
C7 Rh1 C11 38.1(2) . . ?
C8 Rh1 C9 38.91(19) . . ?
C7 Rh1 C9 64.47(19) . . ?
C11 Rh1 C9 64.3(2) . . ?
C8 Rh1 C10 64.41(19) . . ?
C7 Rh1 C10 63.80(19) . . ?
C11 Rh1 C10 38.2(2) . . ?
C9 Rh1 C10 38.1(2) . . ?
C8 Rh1 S1 105.20(15) . . ?
C7 Rh1 S1 141.15(15) . . ?
C11 Rh1 S1 159.67(15) . . ?
C9 Rh1 S1 96.45(14) . . ?
C10 Rh1 S1 122.02(15) . . ?
C8 Rh1 S3 163.25(15) . . ?
C7 Rh1 S3 128.23(15) . . ?
C11 Rh1 S3 98.73(14) . . ?
C9 Rh1 S3 133.57(14) . . ?
C10 Rh1 S3 101.53(14) . . ?
S1 Rh1 S3 89.86(5) . . ?
C8 Rh1 S2 104.76(14) . . ?
C7 Rh1 S2 99.45(14) . . ?
C11 Rh1 S2 126.25(15) . . ?
C9 Rh1 S2 139.09(14) . . ?
C10 Rh1 S2 163.03(14) . . ?
S1 Rh1 S2 72.36(5) . . ?
S3 Rh1 S2 86.58(5) . . ?
C3 S1 Rh1 88.32(19) . . ?
C3 S2 Rh1 85.97(19) . . ?
C6 S3 Rh1 110.78(19) . . ?
C3 C1 C2 116.6(4) . . ?
C3 C1 B4 122.2(5) . . ?
C2 C1 B4 110.9(4) . . ?
C3 C1 B5 122.1(4) . . ?
C2 C1 B5 110.8(4) . . ?
B4 C1 B5 63.1(4) . . ?
C3 C1 B3 115.9(4) . . ?
C2 C1 B3 61.6(4) . . ?
B4 C1 B3 62.3(4) . . ?
B5 C1 B3 114.7(4) . . ?
C3 C1 B6 116.8(4) . . ?
C2 C1 B6 61.1(4) . . ?
B4 C1 B6 113.9(4) . . ?
B5 C1 B6 62.0(4) . . ?
B3 C1 B6 114.2(4) . . ?
C1 C2 B7 111.5(5) . . ?
C1 C2 B11 111.8(5) . . ?
B7 C2 B11 62.5(4) . . ?
C1 C2 B6 62.0(3) . . ?
B7 C2 B6 114.2(5) . . ?
B11 C2 B6 62.4(4) . . ?
C1 C2 B3 61.5(4) . . ?
B7 C2 B3 62.7(4) . . ?
B11 C2 B3 114.6(5) . . ?
B6 C2 B3 114.9(5) . . ?
C1 C2 H2 117(5) . . ?
B7 C2 H2 120(5) . . ?
B11 C2 H2 122(5) . . ?
B6 C2 H2 118(5) . . ?
B3 C2 H2 114(4) . . ?
C1 B3 C2 56.8(3) . . ?
C1 B3 B8 104.4(4) . . ?
C2 B3 B8 104.1(5) . . ?
C1 B3 B4 58.1(3) . . ?
C2 B3 B4 103.7(4) . . ?
B8 B3 B4 60.2(4) . . ?
C1 B3 B7 103.9(5) . . ?
C2 B3 B7 57.9(4) . . ?
B8 B3 B7 60.2(4) . . ?
B4 B3 B7 107.7(5) . . ?
C1 B3 H3 125.0 . . ?
C2 B3 H3 125.3 . . ?
B8 B3 H3 122.9 . . ?
B4 B3 H3 122.5 . . ?
B7 B3 H3 122.4 . . ?
C1 B4 B3 59.6(3) . . ?
C1 B4 B8 105.2(5) . . ?
B3 B4 B8 59.7(4) . . ?
C1 B4 B9 104.8(5) . . ?
B3 B4 B9 108.4(5) . . ?
B8 B4 B9 60.5(4) . . ?
C1 B4 B5 58.7(3) . . ?
B3 B4 B5 108.9(5) . . ?
B8 B4 B5 108.5(5) . . ?
B9 B4 B5 59.9(4) . . ?
C1 B4 H4 124.4 . . ?
B3 B4 H4 121.0 . . ?
B8 B4 H4 122.1 . . ?
B9 B4 H4 122.3 . . ?
B5 B4 H4 121.2 . . ?
C1 B5 B6 59.7(3) . . ?
C1 B5 B9 104.4(4) . . ?
B6 B5 B9 107.3(5) . . ?
C1 B5 B4 58.2(3) . . ?
B6 B5 B4 108.0(4) . . ?
B9 B5 B4 59.9(4) . . ?
C1 B5 B10 104.8(4) . . ?
B6 B5 B10 59.1(4) . . ?
B9 B5 B10 59.8(4) . . ?
B4 B5 B10 107.6(5) . . ?
C1 B5 H5A 124.5 . . ?
B6 B5 H5A 121.6 . . ?
B9 B5 H5A 122.7 . . ?
B4 B5 H5A 121.7 . . ?
B10 B5 H5A 122.7 . . ?
C2 B6 C1 56.9(3) . . ?
C2 B6 B10 104.9(5) . . ?
C1 B6 B10 105.2(5) . . ?
C2 B6 B5 104.5(4) . . ?
C1 B6 B5 58.3(3) . . ?
B10 B6 B5 61.0(4) . . ?
C2 B6 B11 58.5(4) . . ?
C1 B6 B11 104.6(5) . . ?
B10 B6 B11 60.3(4) . . ?
B5 B6 B11 108.8(5) . . ?
C2 B6 H6 124.8 . . ?
C1 B6 H6 124.8 . . ?
B10 B6 H6 122.4 . . ?
B5 B6 H6 121.7 . . ?
B11 B6 H6 121.9 . . ?
C2 B7 B11 58.9(4) . . ?
C2 B7 B12 104.7(5) . . ?
B11 B7 B12 60.1(4) . . ?
C2 B7 B8 104.6(5) . . ?
B11 B7 B8 108.4(5) . . ?
B12 B7 B8 60.2(4) . . ?
C2 B7 B3 59.4(4) . . ?
B11 B7 B3 109.0(5) . . ?
B12 B7 B3 108.0(5) . . ?
B8 B7 B3 59.4(4) . . ?
C2 B7 H7 124.6 . . ?
B11 B7 H7 120.9 . . ?
B12 B7 H7 122.4 . . ?
B8 B7 H7 122.6 . . ?
B3 B7 H7 121.2 . . ?
B3 B8 B4 60.1(4) . . ?
B3 B8 B7 60.4(4) . . ?
B4 B8 B7 107.8(5) . . ?
B3 B8 B12 108.6(5) . . ?
B4 B8 B12 107.7(5) . . ?
B7 B8 B12 59.9(4) . . ?
B3 B8 B9 108.2(5) . . ?
B4 B8 B9 59.9(4) . . ?
B7 B8 B9 107.4(5) . . ?
B12 B8 B9 59.6(4) . . ?
B3 B8 H8 121.2 . . ?
B4 B8 H8 121.9 . . ?
B7 B8 H8 121.9 . . ?
B12 B8 H8 121.8 . . ?
B9 B8 H8 122.1 . . ?
B12 B9 B4 108.0(5) . . ?
B12 B9 B5 108.4(5) . . ?
B4 B9 B5 60.2(4) . . ?
B12 B9 B10 59.9(4) . . ?
B4 B9 B10 108.4(5) . . ?
B5 B9 B10 60.5(4) . . ?
B12 B9 B8 60.1(4) . . ?
B4 B9 B8 59.7(4) . . ?
B5 B9 B8 108.1(4) . . ?
B10 B9 B8 108.1(5) . . ?
B12 B9 H9 121.6 . . ?
B4 B9 H9 121.7 . . ?
B5 B9 H9 121.3 . . ?
B10 B9 H9 121.5 . . ?
B8 B9 H9 121.8 . . ?
B6 B10 B11 60.3(4) . . ?
B6 B10 B12 108.2(5) . . ?
B11 B10 B12 60.1(4) . . ?
B6 B10 B9 107.6(5) . . ?
B11 B10 B9 107.8(5) . . ?
B12 B10 B9 59.9(4) . . ?
B6 B10 B5 59.8(4) . . ?
B11 B10 B5 107.9(5) . . ?
B12 B10 B5 107.7(5) . . ?
B9 B10 B5 59.6(4) . . ?
B6 B10 H10 121.7 . . ?
B11 B10 H10 121.6 . . ?
B12 B10 H10 121.7 . . ?
B9 B10 H10 122.1 . . ?
B5 B10 H10 122.0 . . ?
C2 B11 B7 58.6(4) . . ?
C2 B11 B6 59.1(4) . . ?
B7 B11 B6 108.2(5) . . ?
C2 B11 B10 104.7(5) . . ?
B7 B11 B10 108.4(5) . . ?
B6 B11 B10 59.5(4) . . ?
C2 B11 B12 104.6(5) . . ?
B7 B11 B12 60.3(4) . . ?
B6 B11 B12 107.6(5) . . ?
B10 B11 B12 60.0(4) . . ?
C2 B11 H11 124.7 . . ?
B7 B11 H11 121.2 . . ?
B6 B11 H11 121.6 . . ?
B10 B11 H11 122.4 . . ?
B12 B11 H11 122.5 . . ?
B9 B12 B10 60.2(4) . . ?
B9 B12 B11 107.9(5) . . ?
B10 B12 B11 59.9(4) . . ?
B9 B12 B7 107.9(5) . . ?
B10 B12 B7 107.8(5) . . ?
B11 B12 B7 59.6(4) . . ?
B9 B12 B8 60.3(4) . . ?
B10 B12 B8 108.4(5) . . ?
B11 B12 B8 107.8(5) . . ?
B7 B12 B8 59.9(4) . . ?
B9 B12 H12 121.6 . . ?
B10 B12 H12 121.6 . . ?
B11 B12 H12 122.0 . . ?
B7 B12 H12 122.0 . . ?
B8 B12 H12 121.5 . . ?
C5 B13 C4 57.1(3) . . ?
C5 B13 B18 104.0(5) . . ?
C4 B13 B18 105.2(5) . . ?
C5 B13 B17 58.1(4) . . ?
C4 B13 B17 104.7(5) . . ?
B18 B13 B17 59.8(4) . . ?
C5 B13 B14 103.7(4) . . ?
C4 B13 B14 58.6(3) . . ?
B18 B13 B14 60.1(4) . . ?
B17 B13 B14 107.4(5) . . ?
C5 B13 H13 125.3 . . ?
C4 B13 H13 124.1 . . ?
B18 B13 H13 122.9 . . ?
B17 B13 H13 122.4 . . ?
B14 B13 H13 122.5 . . ?
C4 B14 B19 105.6(5) . . ?
C4 B14 B18 105.5(4) . . ?
B19 B14 B18 60.8(4) . . ?
C4 B14 B15 58.7(3) . . ?
B19 B14 B15 60.6(4) . . ?
B18 B14 B15 109.2(5) . . ?
C4 B14 B13 59.4(3) . . ?
B19 B14 B13 108.6(5) . . ?
B18 B14 B13 59.6(4) . . ?
B15 B14 B13 108.7(4) . . ?
C4 B14 H14 124.3 . . ?
B19 B14 H14 121.6 . . ?
B18 B14 H14 121.9 . . ?
B15 B14 H14 120.9 . . ?
B13 B14 H14 121.3 . . ?
C4 B15 B14 59.0(3) . . ?
C4 B15 B20 104.9(4) . . ?
B14 B15 B20 107.6(5) . . ?
C4 B15 B19 105.0(5) . . ?
B14 B15 B19 59.4(4) . . ?
B20 B15 B19 60.3(4) . . ?
C4 B15 B16 59.1(3) . . ?
B14 B15 B16 108.1(4) . . ?
B20 B15 B16 59.5(4) . . ?
B19 B15 B16 107.9(4) . . ?
C4 B15 H15 124.3 . . ?
B14 B15 H15 121.7 . . ?
B20 B15 H15 122.5 . . ?
B19 B15 H15 122.4 . . ?
B16 B15 H15 121.5 . . ?
C5 B16 C4 57.5(3) . . ?
C5 B16 B20 103.9(5) . . ?
C4 B16 B20 104.7(5) . . ?
C5 B16 B21 58.0(4) . . ?
C4 B16 B21 104.9(4) . . ?
B20 B16 B21 60.1(4) . . ?
C5 B16 B15 104.1(4) . . ?
C4 B16 B15 58.3(3) . . ?
B20 B16 B15 60.0(4) . . ?
B21 B16 B15 107.9(5) . . ?
C5 B16 H16 125.1 . . ?
C4 B16 H16 124.3 . . ?
B20 B16 H16 123.1 . . ?
B21 B16 H16 122.1 . . ?
B15 B16 H16 122.4 . . ?
C5 B17 B18 105.0(5) . . ?
C5 B17 B22 104.3(5) . . ?
B18 B17 B22 60.5(4) . . ?
C5 B17 B13 59.5(4) . . ?
B18 B17 B13 59.8(4) . . ?
B22 B17 B13 108.3(5) . . ?
C5 B17 B21 58.1(4) . . ?
B18 B17 B21 108.7(5) . . ?
B22 B17 B21 60.2(4) . . ?
B13 B17 B21 108.5(4) . . ?
C5 B17 H17 124.9 . . ?
B18 B17 H17 122.0 . . ?
B22 B17 H17 122.3 . . ?
B13 B17 H17 121.1 . . ?
B21 B17 H17 121.3 . . ?
B13 B18 B17 60.4(4) . . ?
B13 B18 B14 60.3(4) . . ?
B17 B18 B14 108.0(5) . . ?
B13 B18 B22 108.3(5) . . ?
B17 B18 B22 59.8(4) . . ?
B14 B18 B22 107.4(5) . . ?
B13 B18 B19 108.0(5) . . ?
B17 B18 B19 107.8(5) . . ?
B14 B18 B19 59.4(4) . . ?
B22 B18 B19 59.9(4) . . ?
B13 B18 H18 121.3 . . ?
B17 B18 H18 121.7 . . ?
B14 B18 H18 122.0 . . ?
B22 B18 H18 121.9 . . ?
B19 B18 H18 122.0 . . ?
B14 B19 B22 107.6(5) . . ?
B14 B19 B15 59.9(4) . . ?
B22 B19 B15 108.0(5) . . ?
B14 B19 B18 59.8(4) . . ?
B22 B19 B18 59.8(4) . . ?
B15 B19 B18 107.9(5) . . ?
B14 B19 B20 107.6(5) . . ?
B22 B19 B20 60.4(4) . . ?
B15 B19 B20 59.7(4) . . ?
B18 B19 B20 107.9(5) . . ?
B14 B19 H19 122.0 . . ?
B22 B19 H19 121.7 . . ?
B15 B19 H19 121.8 . . ?
B18 B19 H19 121.8 . . ?
B20 B19 H19 121.8 . . ?
B16 B20 B21 60.4(4) . . ?
B16 B20 B15 60.4(4) . . ?
B21 B20 B15 108.4(5) . . ?
B16 B20 B19 108.4(5) . . ?
B21 B20 B19 107.8(5) . . ?
B15 B20 B19 60.0(4) . . ?
B16 B20 B22 108.1(5) . . ?
B21 B20 B22 59.8(4) . . ?
B15 B20 B22 107.7(5) . . ?
B19 B20 B22 59.6(4) . . ?
B16 B20 H20 121.3 . . ?
B21 B20 H20 121.6 . . ?
B15 B20 H20 121.5 . . ?
B19 B20 H20 121.8 . . ?
B22 B20 H20 122.1 . . ?
C5 B21 B20 104.1(4) . . ?
C5 B21 B22 104.0(5) . . ?
B20 B21 B22 60.6(4) . . ?
C5 B21 B16 58.7(4) . . ?
B20 B21 B16 59.6(4) . . ?
B22 B21 B16 108.1(5) . . ?
C5 B21 B17 58.4(4) . . ?
B20 B21 B17 107.8(5) . . ?
B22 B21 B17 59.4(4) . . ?
B16 B21 B17 107.9(4) . . ?
C5 B21 H21 125.3 . . ?
B20 B21 H21 122.5 . . ?
B22 B21 H21 122.4 . . ?
B16 B21 H21 121.5 . . ?
B17 B21 H21 121.7 . . ?
B17 B22 B18 59.7(4) . . ?
B17 B22 B19 108.0(5) . . ?
B18 B22 B19 60.3(4) . . ?
B17 B22 B21 60.4(4) . . ?
B18 B22 B21 108.2(5) . . ?
B19 B22 B21 108.1(5) . . ?
B17 B22 B20 107.8(5) . . ?
B18 B22 B20 108.1(5) . . ?
B19 B22 B20 60.1(4) . . ?
B21 B22 B20 59.7(4) . . ?
B17 B22 H22 121.8 . . ?
B18 B22 H22 121.6 . . ?
B19 B22 H22 121.6 . . ?
B21 B22 H22 121.6 . . ?
B20 B22 H22 121.9 . . ?
C1 C3 S1 121.9(4) . . ?
C1 C3 S2 124.7(4) . . ?
S1 C3 S2 113.3(3) . . ?
C6 C4 C5 116.5(4) . . ?
C6 C4 B15 123.6(4) . . ?
C5 C4 B15 110.0(4) . . ?
C6 C4 B14 123.5(4) . . ?
C5 C4 B14 109.6(4) . . ?
B15 C4 B14 62.3(4) . . ?
C6 C4 B16 116.6(4) . . ?
C5 C4 B16 60.6(3) . . ?
B15 C4 B16 62.6(4) . . ?
B14 C4 B16 113.6(4) . . ?
C6 C4 B13 115.6(4) . . ?
C5 C4 B13 61.2(4) . . ?
B15 C4 B13 113.7(4) . . ?
B14 C4 B13 62.0(4) . . ?
B16 C4 B13 113.8(4) . . ?
C4 C5 B21 112.6(5) . . ?
C4 C5 B17 111.9(4) . . ?
B21 C5 B17 63.4(4) . . ?
C4 C5 B16 61.8(3) . . ?
B21 C5 B16 63.3(4) . . ?
B17 C5 B16 115.7(5) . . ?
C4 C5 B13 61.6(3) . . ?
B21 C5 B13 115.4(5) . . ?
B17 C5 B13 62.4(4) . . ?
B16 C5 B13 115.2(4) . . ?
C4 C5 H5 113(4) . . ?
B21 C5 H5 126(4) . . ?
B17 C5 H5 121(4) . . ?
B16 C5 H5 118(4) . . ?
B13 C5 H5 111(4) . . ?
C4 C6 S4 119.2(4) . . ?
C4 C6 S3 112.6(4) . . ?
S4 C6 S3 128.1(3) . . ?
C11 C7 C8 108.5(5) . . ?
C11 C7 C12 126.2(5) . . ?
C8 C7 C12 125.3(5) . . ?
C11 C7 Rh1 71.4(3) . . ?
C8 C7 Rh1 69.6(3) . . ?
C12 C7 Rh1 127.4(4) . . ?
C7 C8 C9 107.9(5) . . ?
C7 C8 C13 125.7(5) . . ?
C9 C8 C13 126.2(5) . . ?
C7 C8 Rh1 71.7(3) . . ?
C9 C8 Rh1 72.0(3) . . ?
C13 C8 Rh1 125.5(4) . . ?
C10 C9 C8 107.2(4) . . ?
C10 C9 C14 126.5(5) . . ?
C8 C9 C14 126.4(5) . . ?
C10 C9 Rh1 71.1(3) . . ?
C8 C9 Rh1 69.1(3) . . ?
C14 C9 Rh1 125.0(4) . . ?
C9 C10 C11 108.7(4) . . ?
C9 C10 C15 126.2(5) . . ?
C11 C10 C15 124.9(5) . . ?
C9 C10 Rh1 70.7(3) . . ?
C11 C10 Rh1 70.6(3) . . ?
C15 C10 Rh1 128.7(4) . . ?
C7 C11 C10 107.7(5) . . ?
C7 C11 C16 126.5(5) . . ?
C10 C11 C16 125.7(5) . . ?
C7 C11 Rh1 70.5(3) . . ?
C10 C11 Rh1 71.1(3) . . ?
C16 C11 Rh1 127.7(4) . . ?
C7 C12 H12A 109.5 . . ?
C7 C12 H12B 109.5 . . ?
H12A C12 H12B 109.5 . . ?
C7 C12 H12C 109.5 . . ?
H12A C12 H12C 109.5 . . ?
H12B C12 H12C 109.5 . . ?
C8 C13 H13A 109.5 . . ?
C8 C13 H13B 109.5 . . ?
H13A C13 H13B 109.5 . . ?
C8 C13 H13C 109.5 . . ?
H13A C13 H13C 109.5 . . ?
H13B C13 H13C 109.5 . . ?
C9 C14 H14A 109.5 . . ?
C9 C14 H14B 109.5 . . ?
H14A C14 H14B 109.5 . . ?
C9 C14 H14C 109.5 . . ?
H14A C14 H14C 109.5 . . ?
H14B C14 H14C 109.5 . . ?
C10 C15 H15A 109.5 . . ?
C10 C15 H15B 109.5 . . ?
H15A C15 H15B 109.5 . . ?
C10 C15 H15C 109.5 . . ?
H15A C15 H15C 109.5 . . ?
H15B C15 H15C 109.5 . . ?
C11 C16 H16A 109.5 . . ?
C11 C16 H16B 109.5 . . ?
H16A C16 H16B 109.5 . . ?
C11 C16 H16C 109.5 . . ?
H16A C16 H16C 109.5 . . ?
H16B C16 H16C 109.5 . . ?

loop_
_geom_bond_atom_site_label_1
_geom_bond_atom_site_label_2
_geom_bond_distance
_geom_bond_site_symmetry_2
_geom_bond_publ_flag
Rh1 C8 2.150(5) . ?
Rh1 C7 2.177(5) . ?
Rh1 C11 2.189(5) . ?
Rh1 C9 2.189(5) . ?
Rh1 C10 2.195(5) . ?
Rh1 S1 2.3374(13) . ?
Rh1 S3 2.3561(13) . ?
Rh1 S2 2.4006(14) . ?
S1 C3 1.668(5) . ?
S2 C3 1.680(5) . ?
S3 C6 1.700(6) . ?
S4 C6 1.660(6) . ?
C1 C3 1.501(7) . ?
C1 C2 1.642(8) . ?
C1 B4 1.696(8) . ?
C1 B5 1.706(8) . ?
C1 B3 1.724(8) . ?
C1 B6 1.730(8) . ?
C2 B7 1.699(9) . ?
C2 B11 1.705(9) . ?
C2 B6 1.715(9) . ?
C2 B3 1.726(10) . ?
C2 H2 0.90(7) . ?
B3 B8 1.764(10) . ?
B3 B4 1.771(10) . ?
B3 B7 1.781(11) . ?
B3 H3 1.1200 . ?
B4 B8 1.771(10) . ?
B4 B9 1.775(10) . ?
B4 B5 1.780(10) . ?
B4 H4 1.1200 . ?
B5 B6 1.770(10) . ?
B5 B9 1.775(10) . ?
B5 B10 1.791(9) . ?
B5 H5A 1.1200 . ?
B6 B10 1.758(10) . ?
B6 B11 1.771(10) . ?
B6 H6 1.1200 . ?
B7 B11 1.767(11) . ?
B7 B12 1.778(10) . ?
B7 B8 1.779(11) . ?
B7 H7 1.1200 . ?
B8 B12 1.783(11) . ?
B8 B9 1.785(10) . ?
B8 H8 1.1200 . ?
B9 B12 1.774(10) . ?
B9 B10 1.779(10) . ?
B9 H9 1.1200 . ?
B10 B11 1.771(10) . ?
B10 B12 1.774(9) . ?
B10 H10 1.1200 . ?
B11 B12 1.775(10) . ?
B11 H11 1.1200 . ?
B12 H12 1.1200 . ?
B13 C5 1.722(9) . ?
B13 C4 1.729(8) . ?
B13 B18 1.762(10) . ?
B13 B17 1.772(10) . ?
B13 B14 1.773(10) . ?
B13 H13 1.1200 . ?
B14 C4 1.715(8) . ?
B14 B19 1.761(9) . ?
B14 B18 1.769(9) . ?
B14 B15 1.770(10) . ?
B14 H14 1.1200 . ?
B15 C4 1.709(8) . ?
B15 B20 1.777(9) . ?
B15 B19 1.782(10) . ?
B15 B16 1.783(9) . ?
B15 H15 1.1200 . ?
B16 C5 1.704(9) . ?
B16 C4 1.723(8) . ?
B16 B20 1.767(10) . ?
B16 B21 1.781(9) . ?
B16 H16 1.1200 . ?
B17 C5 1.697(9) . ?
B17 B18 1.762(11) . ?
B17 B22 1.765(11) . ?
B17 B21 1.782(11) . ?
B17 H17 1.1200 . ?
B18 B22 1.776(11) . ?
B18 B19 1.786(11) . ?
B18 H18 1.1200 . ?
B19 B22 1.778(10) . ?
B19 B20 1.787(11) . ?
B19 H19 1.1200 . ?
B20 B21 1.776(11) . ?
B20 B22 1.792(11) . ?
B20 H20 1.1200 . ?
B21 C5 1.692(9) . ?
B21 B22 1.778(10) . ?
B21 H21 1.1200 . ?
B22 H22 1.1200 . ?
C4 C6 1.529(7) . ?
C4 C5 1.650(7) . ?
C5 H5 1.01(4) . ?
C7 C11 1.425(7) . ?
C7 C8 1.435(8) . ?
C7 C12 1.507(8) . ?
C8 C9 1.446(7) . ?
C8 C13 1.498(8) . ?
C9 C10 1.432(7) . ?
C9 C14 1.490(7) . ?
C10 C11 1.436(8) . ?
C10 C15 1.500(7) . ?
C11 C16 1.495(8) . ?
C12 H12A 0.9800 . ?
C12 H12B 0.9800 . ?
C12 H12C 0.9800 . ?
C13 H13A 0.9800 . ?
C13 H13B 0.9800 . ?
C13 H13C 0.9800 . ?
C14 H14A 0.9800 . ?
C14 H14B 0.9800 . ?
C14 H14C 0.9800 . ?
C15 H15A 0.9800 . ?
C15 H15B 0.9800 . ?
C15 H15C 0.9800 . ?
C16 H16A 0.9800 . ?
C16 H16B 0.9800 . ?
C16 H16C 0.9800 . ?

loop_
_geom_torsion_atom_site_label_1
_geom_torsion_atom_site_label_2
_geom_torsion_atom_site_label_3
_geom_torsion_atom_site_label_4
_geom_torsion
_geom_torsion_site_symmetry_1
_geom_torsion_site_symmetry_2
_geom_torsion_site_symmetry_3
_geom_torsion_site_symmetry_4
_geom_torsion_publ_flag
C3 C1 C2 B7 145.8(5) . . . . ?
B4 C1 C2 B7 -0.3(6) . . . . ?
B5 C1 C2 B7 -68.4(6) . . . . ?
B3 C1 C2 B7 39.3(5) . . . . ?
B6 C1 C2 B7 -106.8(5) . . . . ?
C3 C1 C2 B11 -146.4(5) . . . . ?
B4 C1 C2 B11 67.5(6) . . . . ?
B5 C1 C2 B11 -0.6(6) . . . . ?
B3 C1 C2 B11 107.1(5) . . . . ?
B6 C1 C2 B11 -39.0(5) . . . . ?
C3 C1 C2 B6 -107.4(5) . . . . ?
B4 C1 C2 B6 106.5(5) . . . . ?
B5 C1 C2 B6 38.4(4) . . . . ?
B3 C1 C2 B6 146.1(5) . . . . ?
C3 C1 C2 B3 106.5(5) . . . . ?
B4 C1 C2 B3 -39.6(4) . . . . ?
B5 C1 C2 B3 -107.7(5) . . . . ?
B6 C1 C2 B3 -146.1(5) . . . . ?
C3 C1 B3 C2 -107.7(5) . . . . ?
B4 C1 B3 C2 137.7(5) . . . . ?
B5 C1 B3 C2 101.3(5) . . . . ?
B6 C1 B3 C2 32.4(5) . . . . ?
C3 C1 B3 B8 154.6(5) . . . . ?
C2 C1 B3 B8 -97.7(5) . . . . ?
B4 C1 B3 B8 40.1(5) . . . . ?
B5 C1 B3 B8 3.6(7) . . . . ?
B6 C1 B3 B8 -65.3(6) . . . . ?
C3 C1 B3 B4 114.5(5) . . . . ?
C2 C1 B3 B4 -137.7(5) . . . . ?
B5 C1 B3 B4 -36.5(5) . . . . ?
B6 C1 B3 B4 -105.4(5) . . . . ?
C3 C1 B3 B7 -143.1(5) . . . . ?
C2 C1 B3 B7 -35.4(4) . . . . ?
B4 C1 B3 B7 102.4(5) . . . . ?
B5 C1 B3 B7 65.9(6) . . . . ?
B6 C1 B3 B7 -3.0(6) . . . . ?
B7 C2 B3 C1 -138.5(5) . . . . ?
B11 C2 B3 C1 -102.4(5) . . . . ?
B6 C2 B3 C1 -32.9(4) . . . . ?
C1 C2 B3 B8 98.1(5) . . . . ?
B7 C2 B3 B8 -40.4(5) . . . . ?
B11 C2 B3 B8 -4.3(6) . . . . ?
B6 C2 B3 B8 65.2(6) . . . . ?
C1 C2 B3 B4 36.0(4) . . . . ?
B7 C2 B3 B4 -102.5(5) . . . . ?
B11 C2 B3 B4 -66.5(6) . . . . ?
B6 C2 B3 B4 3.1(6) . . . . ?
C1 C2 B3 B7 138.5(5) . . . . ?
B11 C2 B3 B7 36.1(5) . . . . ?
B6 C2 B3 B7 105.6(5) . . . . ?
C3 C1 B4 B3 -104.6(5) . . . . ?
C2 C1 B4 B3 39.3(5) . . . . ?
B5 C1 B4 B3 142.7(5) . . . . ?
B6 C1 B4 B3 105.9(5) . . . . ?
C3 C1 B4 B8 -144.7(5) . . . . ?
C2 C1 B4 B8 -0.8(6) . . . . ?
B5 C1 B4 B8 102.7(5) . . . . ?
B3 C1 B4 B8 -40.0(5) . . . . ?
B6 C1 B4 B8 65.8(6) . . . . ?
C3 C1 B4 B9 152.5(5) . . . . ?
C2 C1 B4 B9 -63.6(6) . . . . ?
B5 C1 B4 B9 39.9(4) . . . . ?
B3 C1 B4 B9 -102.9(5) . . . . ?
B6 C1 B4 B9 3.0(6) . . . . ?
C3 C1 B4 B5 112.6(5) . . . . ?
C2 C1 B4 B5 -103.5(5) . . . . ?
B3 C1 B4 B5 -142.7(5) . . . . ?
B6 C1 B4 B5 -36.9(5) . . . . ?
C2 B3 B4 C1 -35.4(4) . . . . ?
B8 B3 B4 C1 -134.0(5) . . . . ?
B7 B3 B4 C1 -95.7(5) . . . . ?
C1 B3 B4 B8 134.0(5) . . . . ?
C2 B3 B4 B8 98.6(5) . . . . ?
B7 B3 B4 B8 38.4(5) . . . . ?
C1 B3 B4 B9 96.7(5) . . . . ?
C2 B3 B4 B9 61.4(6) . . . . ?
B8 B3 B4 B9 -37.3(5) . . . . ?
B7 B3 B4 B9 1.1(6) . . . . ?
C1 B3 B4 B5 33.1(4) . . . . ?
C2 B3 B4 B5 -2.3(6) . . . . ?
B8 B3 B4 B5 -100.9(5) . . . . ?
B7 B3 B4 B5 -62.5(6) . . . . ?
C3 C1 B5 B6 105.6(5) . . . . ?
C2 C1 B5 B6 -38.0(4) . . . . ?
B4 C1 B5 B6 -141.6(5) . . . . ?
B3 C1 B5 B6 -105.4(5) . . . . ?
C3 C1 B5 B9 -152.6(5) . . . . ?
C2 C1 B5 B9 63.8(6) . . . . ?
B4 C1 B5 B9 -39.8(5) . . . . ?
B3 C1 B5 B9 -3.6(6) . . . . ?
B6 C1 B5 B9 101.8(5) . . . . ?
C3 C1 B5 B4 -112.8(6) . . . . ?
C2 C1 B5 B4 103.6(5) . . . . ?
B3 C1 B5 B4 36.2(5) . . . . ?
B6 C1 B5 B4 141.6(5) . . . . ?
C3 C1 B5 B10 145.4(5) . . . . ?
C2 C1 B5 B10 1.7(6) . . . . ?
B4 C1 B5 B10 -101.8(5) . . . . ?
B3 C1 B5 B10 -65.7(6) . . . . ?
B6 C1 B5 B10 39.8(4) . . . . ?
B3 B4 B5 C1 -33.5(4) . . . . ?
B8 B4 B5 C1 -96.9(5) . . . . ?
B9 B4 B5 C1 -134.3(5) . . . . ?
C1 B4 B5 B6 34.3(4) . . . . ?
B3 B4 B5 B6 0.8(6) . . . . ?
B8 B4 B5 B6 -62.6(6) . . . . ?
B9 B4 B5 B6 -99.9(5) . . . . ?
C1 B4 B5 B9 134.3(5) . . . . ?
B3 B4 B5 B9 100.8(5) . . . . ?
B8 B4 B5 B9 37.3(5) . . . . ?
C1 B4 B5 B10 96.8(5) . . . . ?
B3 B4 B5 B10 63.3(6) . . . . ?
B8 B4 B5 B10 -0.1(6) . . . . ?
B9 B4 B5 B10 -37.5(4) . . . . ?
B7 C2 B6 C1 102.5(5) . . . . ?
B11 C2 B6 C1 138.8(5) . . . . ?
B3 C2 B6 C1 32.7(4) . . . . ?
C1 C2 B6 B10 -98.6(5) . . . . ?
B7 C2 B6 B10 3.8(7) . . . . ?
B11 C2 B6 B10 40.1(5) . . . . ?
B3 C2 B6 B10 -65.9(6) . . . . ?
C1 C2 B6 B5 -35.3(4) . . . . ?
B7 C2 B6 B5 67.1(6) . . . . ?
B11 C2 B6 B5 103.5(5) . . . . ?
B3 C2 B6 B5 -2.6(6) . . . . ?
C1 C2 B6 B11 -138.8(5) . . . . ?
B7 C2 B6 B11 -36.3(5) . . . . ?
B3 C2 B6 B11 -106.0(5) . . . . ?
C3 C1 B6 C2 107.2(5) . . . . ?
B4 C1 B6 C2 -101.6(5) . . . . ?
B5 C1 B6 C2 -138.9(5) . . . . ?
B3 C1 B6 C2 -32.6(5) . . . . ?
C3 C1 B6 B10 -154.7(5) . . . . ?
C2 C1 B6 B10 98.1(5) . . . . ?
B4 C1 B6 B10 -3.5(6) . . . . ?
B5 C1 B6 B10 -40.8(4) . . . . ?
B3 C1 B6 B10 65.6(6) . . . . ?
C3 C1 B6 B5 -114.0(5) . . . . ?
C2 C1 B6 B5 138.9(5) . . . . ?
B4 C1 B6 B5 37.3(5) . . . . ?
B3 C1 B6 B5 106.3(5) . . . . ?
C3 C1 B6 B11 142.7(5) . . . . ?
C2 C1 B6 B11 35.5(4) . . . . ?
B4 C1 B6 B11 -66.1(6) . . . . ?
B5 C1 B6 B11 -103.3(5) . . . . ?
B3 C1 B6 B11 3.0(6) . . . . ?
C1 B5 B6 C2 34.7(4) . . . . ?
B9 B5 B6 C2 -62.2(6) . . . . ?
B4 B5 B6 C2 1.0(6) . . . . ?
B10 B5 B6 C2 -99.2(5) . . . . ?
B9 B5 B6 C1 -96.9(5) . . . . ?
B4 B5 B6 C1 -33.7(4) . . . . ?
B10 B5 B6 C1 -133.9(5) . . . . ?
C1 B5 B6 B10 133.9(5) . . . . ?
B9 B5 B6 B10 37.0(4) . . . . ?
B4 B5 B6 B10 100.2(5) . . . . ?
C1 B5 B6 B11 95.9(5) . . . . ?
B9 B5 B6 B11 -1.0(6) . . . . ?
B4 B5 B6 B11 62.2(6) . . . . ?
B10 B5 B6 B11 -38.0(5) . . . . ?
C1 C2 B7 B11 104.2(5) . . . . ?
B6 C2 B7 B11 36.2(5) . . . . ?
B3 C2 B7 B11 142.9(5) . . . . ?
C1 C2 B7 B12 63.7(6) . . . . ?
B11 C2 B7 B12 -40.5(5) . . . . ?
B6 C2 B7 B12 -4.2(7) . . . . ?
B3 C2 B7 B12 102.5(5) . . . . ?
C1 C2 B7 B8 1.3(6) . . . . ?
B11 C2 B7 B8 -102.9(5) . . . . ?
B6 C2 B7 B8 -66.6(6) . . . . ?
B3 C2 B7 B8 40.0(5) . . . . ?
C1 C2 B7 B3 -38.8(4) . . . . ?
B11 C2 B7 B3 -142.9(5) . . . . ?
B6 C2 B7 B3 -106.7(5) . . . . ?
C1 B3 B7 C2 34.9(4) . . . . ?
B8 B3 B7 C2 133.7(5) . . . . ?
B4 B3 B7 C2 95.3(5) . . . . ?
C1 B3 B7 B11 1.8(6) . . . . ?
C2 B3 B7 B11 -33.1(5) . . . . ?
B8 B3 B7 B11 100.6(5) . . . . ?
B4 B3 B7 B11 62.2(6) . . . . ?
C1 B3 B7 B12 -62.0(6) . . . . ?
C2 B3 B7 B12 -96.8(5) . . . . ?
B8 B3 B7 B12 36.9(5) . . . . ?
B4 B3 B7 B12 -1.5(6) . . . . ?
C1 B3 B7 B8 -98.8(5) . . . . ?
C2 B3 B7 B8 -133.7(5) . . . . ?
B4 B3 B7 B8 -38.4(5) . . . . ?
C1 B3 B8 B4 -39.0(4) . . . . ?
C2 B3 B8 B4 -97.8(5) . . . . ?
B7 B3 B8 B4 -137.0(5) . . . . ?
C1 B3 B8 B7 98.0(5) . . . . ?
C2 B3 B8 B7 39.2(4) . . . . ?
B4 B3 B8 B7 137.0(5) . . . . ?
C1 B3 B8 B12 61.1(6) . . . . ?
C2 B3 B8 B12 2.3(6) . . . . ?
B4 B3 B8 B12 100.2(5) . . . . ?
B7 B3 B8 B12 -36.9(5) . . . . ?
C1 B3 B8 B9 -2.0(7) . . . . ?
C2 B3 B8 B9 -60.8(6) . . . . ?
B4 B3 B8 B9 37.0(5) . . . . ?
B7 B3 B8 B9 -100.0(5) . . . . ?
C1 B4 B8 B3 40.0(4) . . . . ?
B9 B4 B8 B3 138.6(5) . . . . ?
B5 B4 B8 B3 101.5(5) . . . . ?
C1 B4 B8 B7 1.5(6) . . . . ?
B3 B4 B8 B7 -38.5(5) . . . . ?
B9 B4 B8 B7 100.2(5) . . . . ?
B5 B4 B8 B7 63.1(6) . . . . ?
C1 B4 B8 B12 -61.7(6) . . . . ?
B3 B4 B8 B12 -101.7(5) . . . . ?
B9 B4 B8 B12 36.9(5) . . . . ?
B5 B4 B8 B12 -0.1(6) . . . . ?
C1 B4 B8 B9 -98.6(5) . . . . ?
B3 B4 B8 B9 -138.6(5) . . . . ?
B5 B4 B8 B9 -37.1(5) . . . . ?
C2 B7 B8 B3 -40.0(4) . . . . ?
B11 B7 B8 B3 -101.6(5) . . . . ?
B12 B7 B8 B3 -138.9(5) . . . . ?
C2 B7 B8 B4 -1.7(7) . . . . ?
B11 B7 B8 B4 -63.3(6) . . . . ?
B12 B7 B8 B4 -100.5(5) . . . . ?
B3 B7 B8 B4 38.3(5) . . . . ?
C2 B7 B8 B12 98.8(5) . . . . ?
B11 B7 B8 B12 37.2(5) . . . . ?
B3 B7 B8 B12 138.9(5) . . . . ?
C2 B7 B8 B9 61.4(6) . . . . ?
B11 B7 B8 B9 -0.2(6) . . . . ?
B12 B7 B8 B9 -37.4(4) . . . . ?
B3 B7 B8 B9 101.5(5) . . . . ?
C1 B4 B9 B12 62.1(6) . . . . ?
B3 B4 B9 B12 -0.3(6) . . . . ?
B8 B4 B9 B12 -37.3(5) . . . . ?
B5 B4 B9 B12 101.4(5) . . . . ?
C1 B4 B9 B5 -39.3(4) . . . . ?
B3 B4 B9 B5 -101.7(5) . . . . ?
B8 B4 B9 B5 -138.6(5) . . . . ?
C1 B4 B9 B10 -1.3(6) . . . . ?
B3 B4 B9 B10 -63.7(6) . . . . ?
B8 B4 B9 B10 -100.7(5) . . . . ?
B5 B4 B9 B10 38.0(4) . . . . ?
C1 B4 B9 B8 99.4(5) . . . . ?
B3 B4 B9 B8 37.0(5) . . . . ?
B5 B4 B9 B8 138.6(5) . . . . ?
C1 B5 B9 B12 -61.6(6) . . . . ?
B6 B5 B9 B12 0.6(6) . . . . ?
B4 B5 B9 B12 -100.6(5) . . . . ?
B10 B5 B9 B12 37.3(5) . . . . ?
C1 B5 B9 B4 38.9(4) . . . . ?
B6 B5 B9 B4 101.2(5) . . . . ?
B10 B5 B9 B4 137.9(5) . . . . ?
C1 B5 B9 B10 -98.9(5) . . . . ?
B6 B5 B9 B10 -36.7(4) . . . . ?
B4 B5 B9 B10 -137.9(5) . . . . ?
C1 B5 B9 B8 2.1(6) . . . . ?
B6 B5 B9 B8 64.3(6) . . . . ?
B4 B5 B9 B8 -36.9(5) . . . . ?
B10 B5 B9 B8 101.0(5) . . . . ?
B3 B8 B9 B12 101.3(6) . . . . ?
B4 B8 B9 B12 138.4(5) . . . . ?
B7 B8 B9 B12 37.6(5) . . . . ?
B3 B8 B9 B4 -37.1(5) . . . . ?
B7 B8 B9 B4 -100.8(5) . . . . ?
B12 B8 B9 B4 -138.4(5) . . . . ?
B3 B8 B9 B5 0.0(7) . . . . ?
B4 B8 B9 B5 37.1(5) . . . . ?
B7 B8 B9 B5 -63.7(6) . . . . ?
B12 B8 B9 B5 -101.3(5) . . . . ?
B3 B8 B9 B10 64.0(6) . . . . ?
B4 B8 B9 B10 101.2(5) . . . . ?
B7 B8 B9 B10 0.3(6) . . . . ?
B12 B8 B9 B10 -37.2(4) . . . . ?
C2 B6 B10 B11 -39.3(5) . . . . ?
C1 B6 B10 B11 -98.4(5) . . . . ?
B5 B6 B10 B11 -137.8(5) . . . . ?
C2 B6 B10 B12 -1.8(6) . . . . ?
C1 B6 B10 B12 -60.9(6) . . . . ?
B5 B6 B10 B12 -100.3(5) . . . . ?
B11 B6 B10 B12 37.5(5) . . . . ?
C2 B6 B10 B9 61.5(6) . . . . ?
C1 B6 B10 B9 2.4(6) . . . . ?
B5 B6 B10 B9 -37.0(4) . . . . ?
B11 B6 B10 B9 100.8(5) . . . . ?
C2 B6 B10 B5 98.5(5) . . . . ?
C1 B6 B10 B5 39.4(4) . . . . ?
B11 B6 B10 B5 137.8(5) . . . . ?
B12 B9 B10 B6 -101.3(5) . . . . ?
B4 B9 B10 B6 -0.7(6) . . . . ?
B5 B9 B10 B6 37.1(4) . . . . ?
B8 B9 B10 B6 -63.9(6) . . . . ?
B12 B9 B10 B11 -37.7(4) . . . . ?
B4 B9 B10 B11 62.9(6) . . . . ?
B5 B9 B10 B11 100.7(5) . . . . ?
B8 B9 B10 B11 -0.3(6) . . . . ?
B4 B9 B10 B12 100.5(5) . . . . ?
B5 B9 B10 B12 138.4(5) . . . . ?
B8 B9 B10 B12 37.3(5) . . . . ?
B12 B9 B10 B5 -138.4(5) . . . . ?
B4 B9 B10 B5 -37.8(4) . . . . ?
B8 B9 B10 B5 -101.0(5) . . . . ?
C1 B5 B10 B6 -40.0(4) . . . . ?
B9 B5 B10 B6 -138.3(5) . . . . ?
B4 B5 B10 B6 -100.8(5) . . . . ?
C1 B5 B10 B11 -2.3(6) . . . . ?
B6 B5 B10 B11 37.8(5) . . . . ?
B9 B5 B10 B11 -100.6(5) . . . . ?
B4 B5 B10 B11 -63.1(6) . . . . ?
C1 B5 B10 B12 61.2(6) . . . . ?
B6 B5 B10 B12 101.2(5) . . . . ?
B9 B5 B10 B12 -37.1(4) . . . . ?
B4 B5 B10 B12 0.4(6) . . . . ?
C1 B5 B10 B9 98.3(5) . . . . ?
B6 B5 B10 B9 138.3(5) . . . . ?
B4 B5 B10 B9 37.5(4) . . . . ?
C1 C2 B11 B7 -103.7(5) . . . . ?
B6 C2 B11 B7 -142.5(5) . . . . ?
B3 C2 B11 B7 -36.1(5) . . . . ?
C1 C2 B11 B6 38.8(4) . . . . ?
B7 C2 B11 B6 142.5(5) . . . . ?
B3 C2 B11 B6 106.4(5) . . . . ?
C1 C2 B11 B10 -0.9(6) . . . . ?
B7 C2 B11 B10 102.8(5) . . . . ?
B6 C2 B11 B10 -39.7(5) . . . . ?
B3 C2 B11 B10 66.7(6) . . . . ?
C1 C2 B11 B12 -63.2(6) . . . . ?
B7 C2 B11 B12 40.5(5) . . . . ?
B6 C2 B11 B12 -102.0(5) . . . . ?
B3 C2 B11 B12 4.4(6) . . . . ?
B12 B7 B11 C2 133.6(5) . . . . ?
B8 B7 B11 C2 96.3(5) . . . . ?
B3 B7 B11 C2 33.3(4) . . . . ?
C2 B7 B11 B6 -33.3(5) . . . . ?
B12 B7 B11 B6 100.3(5) . . . . ?
B8 B7 B11 B6 63.0(6) . . . . ?
B3 B7 B11 B6 -0.1(7) . . . . ?
C2 B7 B11 B10 -96.4(5) . . . . ?
B12 B7 B11 B10 37.3(5) . . . . ?
B8 B7 B11 B10 0.0(6) . . . . ?
B3 B7 B11 B10 -63.1(6) . . . . ?
C2 B7 B11 B12 -133.6(5) . . . . ?
B8 B7 B11 B12 -37.3(5) . . . . ?
B3 B7 B11 B12 -100.3(5) . . . . ?
C1 B6 B11 C2 -34.8(4) . . . . ?
B10 B6 B11 C2 -134.2(5) . . . . ?
B5 B6 B11 C2 -95.8(5) . . . . ?
C2 B6 B11 B7 33.1(5) . . . . ?
C1 B6 B11 B7 -1.7(6) . . . . ?
B10 B6 B11 B7 -101.0(5) . . . . ?
B5 B6 B11 B7 -62.7(6) . . . . ?
C2 B6 B11 B10 134.2(5) . . . . ?
C1 B6 B11 B10 99.4(5) . . . . ?
B5 B6 B11 B10 38.3(5) . . . . ?
C2 B6 B11 B12 96.8(5) . . . . ?
C1 B6 B11 B12 62.0(6) . . . . ?
B10 B6 B11 B12 -37.3(5) . . . . ?
B5 B6 B11 B12 1.0(7) . . . . ?
B6 B10 B11 C2 39.5(4) . . . . ?
B12 B10 B11 C2 -98.6(5) . . . . ?
B9 B10 B11 C2 -61.0(6) . . . . ?
B5 B10 B11 C2 1.9(6) . . . . ?
B6 B10 B11 B7 100.8(5) . . . . ?
B12 B10 B11 B7 -37.4(5) . . . . ?
B9 B10 B11 B7 0.2(6) . . . . ?
B5 B10 B11 B7 63.2(6) . . . . ?
B12 B10 B11 B6 -138.1(5) . . . . ?
B9 B10 B11 B6 -100.6(5) . . . . ?
B5 B10 B11 B6 -37.6(4) . . . . ?
B6 B10 B11 B12 138.1(5) . . . . ?
B9 B10 B11 B12 37.6(5) . . . . ?
B5 B10 B11 B12 100.6(5) . . . . ?
B4 B9 B12 B10 -101.3(5) . . . . ?
B5 B9 B12 B10 -37.6(4) . . . . ?
B8 B9 B12 B10 -138.3(5) . . . . ?
B4 B9 B12 B11 -63.7(6) . . . . ?
B5 B9 B12 B11 0.0(7) . . . . ?
B10 B9 B12 B11 37.6(5) . . . . ?
B8 B9 B12 B11 -100.7(5) . . . . ?
B4 B9 B12 B7 -0.7(7) . . . . ?
B5 B9 B12 B7 63.1(6) . . . . ?
B10 B9 B12 B7 100.6(5) . . . . ?
B8 B9 B12 B7 -37.7(5) . . . . ?
B4 B9 B12 B8 37.1(5) . . . . ?
B5 B9 B12 B8 100.8(5) . . . . ?
B10 B9 B12 B8 138.3(5) . . . . ?
B6 B10 B12 B9 100.2(5) . . . . ?
B11 B10 B12 B9 137.8(5) . . . . ?
B5 B10 B12 B9 37.0(4) . . . . ?
B6 B10 B12 B11 -37.6(5) . . . . ?
B9 B10 B12 B11 -137.8(5) . . . . ?
B5 B10 B12 B11 -100.8(5) . . . . ?
B6 B10 B12 B7 -0.6(7) . . . . ?
B11 B10 B12 B7 37.0(5) . . . . ?
B9 B10 B12 B7 -100.9(6) . . . . ?
B5 B10 B12 B7 -63.9(6) . . . . ?
B6 B10 B12 B8 62.8(6) . . . . ?
B11 B10 B12 B8 100.4(5) . . . . ?
B9 B10 B12 B8 -37.5(5) . . . . ?
B5 B10 B12 B8 -0.5(6) . . . . ?
C2 B11 B12 B9 61.0(6) . . . . ?
B7 B11 B12 B9 100.7(5) . . . . ?
B6 B11 B12 B9 -0.6(7) . . . . ?
B10 B11 B12 B9 -37.7(5) . . . . ?
C2 B11 B12 B10 98.8(5) . . . . ?
B7 B11 B12 B10 138.4(5) . . . . ?
B6 B11 B12 B10 37.1(5) . . . . ?
C2 B11 B12 B7 -39.7(4) . . . . ?
B6 B11 B12 B7 -101.3(5) . . . . ?
B10 B11 B12 B7 -138.4(5) . . . . ?
C2 B11 B12 B8 -2.6(6) . . . . ?
B7 B11 B12 B8 37.1(5) . . . . ?
B6 B11 B12 B8 -64.3(6) . . . . ?
B10 B11 B12 B8 -101.4(5) . . . . ?
C2 B7 B12 B9 -60.8(6) . . . . ?
B11 B7 B12 B9 -100.6(5) . . . . ?
B8 B7 B12 B9 37.8(5) . . . . ?
B3 B7 B12 B9 1.3(7) . . . . ?
C2 B7 B12 B10 2.8(7) . . . . ?
B11 B7 B12 B10 -37.1(5) . . . . ?
B8 B7 B12 B10 101.4(5) . . . . ?
B3 B7 B12 B10 64.9(6) . . . . ?
C2 B7 B12 B11 39.9(5) . . . . ?
B8 B7 B12 B11 138.5(5) . . . . ?
B3 B7 B12 B11 102.0(5) . . . . ?
C2 B7 B12 B8 -98.6(5) . . . . ?
B11 B7 B12 B8 -138.5(5) . . . . ?
B3 B7 B12 B8 -36.5(5) . . . . ?
B3 B8 B12 B9 -100.7(5) . . . . ?
B4 B8 B12 B9 -37.1(5) . . . . ?
B7 B8 B12 B9 -137.7(5) . . . . ?
B3 B8 B12 B10 -63.2(6) . . . . ?
B4 B8 B12 B10 0.4(6) . . . . ?
B7 B8 B12 B10 -100.3(5) . . . . ?
B9 B8 B12 B10 37.4(5) . . . . ?
B3 B8 B12 B11 0.2(6) . . . . ?
B4 B8 B12 B11 63.8(6) . . . . ?
B7 B8 B12 B11 -36.9(4) . . . . ?
B9 B8 B12 B11 100.8(5) . . . . ?
B3 B8 B12 B7 37.1(5) . . . . ?
B4 B8 B12 B7 100.7(5) . . . . ?
B9 B8 B12 B7 137.7(5) . . . . ?
C5 B13 B14 C4 -36.5(4) . . . . ?
B18 B13 B14 C4 -134.9(5) . . . . ?
B17 B13 B14 C4 -97.0(5) . . . . ?
C5 B13 B14 B19 61.0(6) . . . . ?
C4 B13 B14 B19 97.5(5) . . . . ?
B18 B13 B14 B19 -37.4(5) . . . . ?
B17 B13 B14 B19 0.6(6) . . . . ?
C5 B13 B14 B18 98.4(5) . . . . ?
C4 B13 B14 B18 134.9(5) . . . . ?
B17 B13 B14 B18 38.0(5) . . . . ?
C5 B13 B14 B15 -3.4(6) . . . . ?
C4 B13 B14 B15 33.2(4) . . . . ?
B18 B13 B14 B15 -101.8(5) . . . . ?
B17 B13 B14 B15 -63.8(5) . . . . ?
B19 B14 B15 C4 -134.8(5) . . . . ?
B18 B14 B15 C4 -96.9(5) . . . . ?
B13 B14 B15 C4 -33.4(4) . . . . ?
C4 B14 B15 B20 97.2(5) . . . . ?
B19 B14 B15 B20 -37.6(5) . . . . ?
B18 B14 B15 B20 0.3(6) . . . . ?
B13 B14 B15 B20 63.7(6) . . . . ?
C4 B14 B15 B19 134.8(5) . . . . ?
B18 B14 B15 B19 37.9(5) . . . . ?
B13 B14 B15 B19 101.4(5) . . . . ?
C4 B14 B15 B16 34.3(4) . . . . ?
B19 B14 B15 B16 -100.5(5) . . . . ?
B18 B14 B15 B16 -62.6(6) . . . . ?
B13 B14 B15 B16 0.8(6) . . . . ?
C4 B15 B16 C5 36.3(4) . . . . ?
B14 B15 B16 C5 2.1(6) . . . . ?
B20 B15 B16 C5 -98.2(5) . . . . ?
B19 B15 B16 C5 -60.8(6) . . . . ?
B14 B15 B16 C4 -34.3(4) . . . . ?
B20 B15 B16 C4 -134.5(5) . . . . ?
B19 B15 B16 C4 -97.1(5) . . . . ?
C4 B15 B16 B20 134.5(5) . . . . ?
B14 B15 B16 B20 100.2(5) . . . . ?
B19 B15 B16 B20 37.4(5) . . . . ?
C4 B15 B16 B21 96.8(5) . . . . ?
B14 B15 B16 B21 62.5(6) . . . . ?
B20 B15 B16 B21 -37.7(5) . . . . ?
B19 B15 B16 B21 -0.3(6) . . . . ?
C4 B13 B17 C5 34.4(4) . . . . ?
B18 B13 B17 C5 133.7(5) . . . . ?
B14 B13 B17 C5 95.6(5) . . . . ?
C5 B13 B17 B18 -133.7(5) . . . . ?
C4 B13 B17 B18 -99.3(5) . . . . ?
B14 B13 B17 B18 -38.1(5) . . . . ?
C5 B13 B17 B22 -96.2(5) . . . . ?
C4 B13 B17 B22 -61.8(6) . . . . ?
B18 B13 B17 B22 37.5(5) . . . . ?
B14 B13 B17 B22 -0.6(6) . . . . ?
C5 B13 B17 B21 -32.4(5) . . . . ?
C4 B13 B17 B21 2.0(6) . . . . ?
B18 B13 B17 B21 101.3(6) . . . . ?
B14 B13 B17 B21 63.2(6) . . . . ?
C5 B13 B18 B17 39.2(4) . . . . ?
C4 B13 B18 B17 98.4(5) . . . . ?
B14 B13 B18 B17 137.2(5) . . . . ?
C5 B13 B18 B14 -98.0(5) . . . . ?
C4 B13 B18 B14 -38.8(4) . . . . ?
B17 B13 B18 B14 -137.2(5) . . . . ?
C5 B13 B18 B22 2.0(6) . . . . ?
C4 B13 B18 B22 61.2(6) . . . . ?
B17 B13 B18 B22 -37.2(5) . . . . ?
B14 B13 B18 B22 100.0(6) . . . . ?
C5 B13 B18 B19 -61.4(6) . . . . ?
C4 B13 B18 B19 -2.2(6) . . . . ?
B17 B13 B18 B19 -100.6(5) . . . . ?
B14 B13 B18 B19 36.6(5) . . . . ?
C5 B17 B18 B13 -40.1(5) . . . . ?
B22 B17 B18 B13 -138.4(5) . . . . ?
B21 B17 B18 B13 -101.0(5) . . . . ?
C5 B17 B18 B14 -1.8(7) . . . . ?
B22 B17 B18 B14 -100.0(6) . . . . ?
B13 B17 B18 B14 38.3(5) . . . . ?
B21 B17 B18 B14 -62.7(6) . . . . ?
C5 B17 B18 B22 98.2(5) . . . . ?
B13 B17 B18 B22 138.4(5) . . . . ?
B21 B17 B18 B22 37.3(5) . . . . ?
C5 B17 B18 B19 60.9(6) . . . . ?
B22 B17 B18 B19 -37.3(5) . . . . ?
B13 B17 B18 B19 101.1(5) . . . . ?
B21 B17 B18 B19 0.0(6) . . . . ?
C4 B14 B18 B13 39.2(4) . . . . ?
B19 B14 B18 B13 138.8(5) . . . . ?
B15 B14 B18 B13 100.9(5) . . . . ?
C4 B14 B18 B17 0.9(7) . . . . ?
B19 B14 B18 B17 100.4(6) . . . . ?
B15 B14 B18 B17 62.5(6) . . . . ?
B13 B14 B18 B17 -38.4(5) . . . . ?
C4 B14 B18 B22 -62.3(6) . . . . ?
B19 B14 B18 B22 37.2(5) . . . . ?
B15 B14 B18 B22 -0.6(6) . . . . ?
B13 B14 B18 B22 -101.5(5) . . . . ?
C4 B14 B18 B19 -99.5(5) . . . . ?
B15 B14 B18 B19 -37.9(5) . . . . ?
B13 B14 B18 B19 -138.8(5) . . . . ?
C4 B14 B19 B22 62.0(6) . . . . ?
B18 B14 B19 B22 -37.3(5) . . . . ?
B15 B14 B19 B22 101.0(6) . . . . ?
B13 B14 B19 B22 -0.4(7) . . . . ?
C4 B14 B19 B15 -39.0(4) . . . . ?
B18 B14 B19 B15 -138.3(5) . . . . ?
B13 B14 B19 B15 -101.4(5) . . . . ?
C4 B14 B19 B18 99.3(5) . . . . ?
B15 B14 B19 B18 138.3(5) . . . . ?
B13 B14 B19 B18 36.9(5) . . . . ?
C4 B14 B19 B20 -1.6(6) . . . . ?
B18 B14 B19 B20 -100.9(5) . . . . ?
B15 B14 B19 B20 37.4(5) . . . . ?
B13 B14 B19 B20 -64.0(6) . . . . ?
C4 B15 B19 B14 39.0(4) . . . . ?
B20 B15 B19 B14 137.9(5) . . . . ?
B16 B15 B19 B14 100.9(5) . . . . ?
C4 B15 B19 B22 -61.3(6) . . . . ?
B14 B15 B19 B22 -100.3(6) . . . . ?
B20 B15 B19 B22 37.6(5) . . . . ?
B16 B15 B19 B22 0.5(7) . . . . ?
C4 B15 B19 B18 1.9(6) . . . . ?
B14 B15 B19 B18 -37.2(5) . . . . ?
B20 B15 B19 B18 100.7(5) . . . . ?
B16 B15 B19 B18 63.7(6) . . . . ?
C4 B15 B19 B20 -98.9(5) . . . . ?
B14 B15 B19 B20 -137.9(5) . . . . ?
B16 B15 B19 B20 -37.0(5) . . . . ?
B13 B18 B19 B14 -37.0(5) . . . . ?
B17 B18 B19 B14 -100.8(5) . . . . ?
B22 B18 B19 B14 -138.1(5) . . . . ?
B13 B18 B19 B22 101.1(5) . . . . ?
B17 B18 B19 B22 37.3(5) . . . . ?
B14 B18 B19 B22 138.1(5) . . . . ?
B13 B18 B19 B15 0.2(6) . . . . ?
B17 B18 B19 B15 -63.6(6) . . . . ?
B14 B18 B19 B15 37.2(4) . . . . ?
B22 B18 B19 B15 -100.9(5) . . . . ?
B13 B18 B19 B20 63.3(6) . . . . ?
B17 B18 B19 B20 -0.5(6) . . . . ?
B14 B18 B19 B20 100.3(5) . . . . ?
B22 B18 B19 B20 -37.8(5) . . . . ?
C5 B16 B20 B21 -39.4(4) . . . . ?
C4 B16 B20 B21 -99.0(5) . . . . ?
B15 B16 B20 B21 -137.8(5) . . . . ?
C5 B16 B20 B15 98.4(5) . . . . ?
C4 B16 B20 B15 38.9(4) . . . . ?
B21 B16 B20 B15 137.8(5) . . . . ?
C5 B16 B20 B19 61.0(6) . . . . ?
C4 B16 B20 B19 1.5(6) . . . . ?
B21 B16 B20 B19 100.5(6) . . . . ?
B15 B16 B20 B19 -37.4(5) . . . . ?
C5 B16 B20 B22 -2.1(6) . . . . ?
C4 B16 B20 B22 -61.6(6) . . . . ?
B21 B16 B20 B22 37.4(5) . . . . ?
B15 B16 B20 B22 -100.5(5) . . . . ?
C4 B15 B20 B16 -39.3(4) . . . . ?
B14 B15 B20 B16 -101.0(5) . . . . ?
B19 B15 B20 B16 -138.3(5) . . . . ?
C4 B15 B20 B21 -1.4(6) . . . . ?
B14 B15 B20 B21 -63.1(6) . . . . ?
B19 B15 B20 B21 -100.4(6) . . . . ?
B16 B15 B20 B21 37.9(5) . . . . ?
C4 B15 B20 B19 99.0(5) . . . . ?
B14 B15 B20 B19 37.3(5) . . . . ?
B16 B15 B20 B19 138.3(5) . . . . ?
C4 B15 B20 B22 61.9(6) . . . . ?
B14 B15 B20 B22 0.1(6) . . . . ?
B19 B15 B20 B22 -37.1(5) . . . . ?
B16 B15 B20 B22 101.2(5) . . . . ?
B14 B19 B20 B16 0.1(7) . . . . ?
B22 B19 B20 B16 -100.6(5) . . . . ?
B15 B19 B20 B16 37.6(5) . . . . ?
B18 B19 B20 B16 -63.1(6) . . . . ?
B14 B19 B20 B21 64.0(6) . . . . ?
B22 B19 B20 B21 -36.7(5) . . . . ?
B15 B19 B20 B21 101.4(5) . . . . ?
B18 B19 B20 B21 0.8(6) . . . . ?
B14 B19 B20 B15 -37.5(5) . . . . ?
B22 B19 B20 B15 -138.2(5) . . . . ?
B18 B19 B20 B15 -100.6(5) . . . . ?
B14 B19 B20 B22 100.7(5) . . . . ?
B15 B19 B20 B22 138.2(5) . . . . ?
B18 B19 B20 B22 37.5(5) . . . . ?
B16 B20 B21 C5 39.8(4) . . . . ?
B15 B20 B21 C5 1.8(7) . . . . ?
B19 B20 B21 C5 -61.7(6) . . . . ?
B22 B20 B21 C5 -98.3(5) . . . . ?
B16 B20 B21 B22 138.1(5) . . . . ?
B15 B20 B21 B22 100.1(6) . . . . ?
B19 B20 B21 B22 36.6(4) . . . . ?
B15 B20 B21 B16 -38.0(5) . . . . ?
B19 B20 B21 B16 -101.5(5) . . . . ?
B22 B20 B21 B16 -138.1(5) . . . . ?
B16 B20 B21 B17 100.7(5) . . . . ?
B15 B20 B21 B17 62.7(6) . . . . ?
B19 B20 B21 B17 -0.8(6) . . . . ?
B22 B20 B21 B17 -37.4(4) . . . . ?
C4 B16 B21 C5 -34.8(4) . . . . ?
B20 B16 B21 C5 -133.4(5) . . . . ?
B15 B16 B21 C5 -95.7(5) . . . . ?
C5 B16 B21 B20 133.4(5) . . . . ?
C4 B16 B21 B20 98.6(5) . . . . ?
B15 B16 B21 B20 37.7(5) . . . . ?
C5 B16 B21 B22 95.7(5) . . . . ?
C4 B16 B21 B22 60.9(6) . . . . ?
B20 B16 B21 B22 -37.7(5) . . . . ?
B15 B16 B21 B22 0.0(7) . . . . ?
C5 B16 B21 B17 32.9(5) . . . . ?
C4 B16 B21 B17 -1.9(6) . . . . ?
B20 B16 B21 B17 -100.5(6) . . . . ?
B15 B16 B21 B17 -62.9(6) . . . . ?
B18 B17 B21 C5 96.4(5) . . . . ?
B22 B17 B21 C5 133.8(5) . . . . ?
B13 B17 B21 C5 32.9(5) . . . . ?
C5 B17 B21 B20 -95.9(5) . . . . ?
B18 B17 B21 B20 0.5(6) . . . . ?
B22 B17 B21 B20 37.9(4) . . . . ?
B13 B17 B21 B20 -63.0(6) . . . . ?
C5 B17 B21 B22 -133.8(5) . . . . ?
B18 B17 B21 B22 -37.5(4) . . . . ?
B13 B17 B21 B22 -100.9(5) . . . . ?
C5 B17 B21 B16 -33.0(4) . . . . ?
B18 B17 B21 B16 63.4(6) . . . . ?
B22 B17 B21 B16 100.8(5) . . . . ?
B13 B17 B21 B16 -0.1(7) . . . . ?
C5 B17 B22 B18 -99.3(5) . . . . ?
B13 B17 B22 B18 -37.2(5) . . . . ?
B21 B17 B22 B18 -138.5(5) . . . . ?
C5 B17 B22 B19 -61.8(6) . . . . ?
B18 B17 B22 B19 37.6(5) . . . . ?
B13 B17 B22 B19 0.3(7) . . . . ?
B21 B17 B22 B19 -101.0(6) . . . . ?
C5 B17 B22 B21 39.2(4) . . . . ?
B18 B17 B22 B21 138.5(5) . . . . ?
B13 B17 B22 B21 101.3(5) . . . . ?
C5 B17 B22 B20 1.7(6) . . . . ?
B18 B17 B22 B20 101.0(5) . . . . ?
B13 B17 B22 B20 63.8(6) . . . . ?
B21 B17 B22 B20 -37.5(5) . . . . ?
B13 B18 B22 B17 37.5(5) . . . . ?
B14 B18 B22 B17 101.1(5) . . . . ?
B19 B18 B22 B17 138.2(5) . . . . ?
B13 B18 B22 B19 -100.7(5) . . . . ?
B17 B18 B22 B19 -138.2(5) . . . . ?
B14 B18 B22 B19 -37.0(5) . . . . ?
B13 B18 B22 B21 0.2(7) . . . . ?
B17 B18 B22 B21 -37.3(5) . . . . ?
B14 B18 B22 B21 63.8(6) . . . . ?
B19 B18 B22 B21 100.9(5) . . . . ?
B13 B18 B22 B20 -63.0(7) . . . . ?
B17 B18 B22 B20 -100.4(5) . . . . ?
B14 B18 B22 B20 0.7(7) . . . . ?
B19 B18 B22 B20 37.7(5) . . . . ?
B14 B19 B22 B17 0.0(7) . . . . ?
B15 B19 B22 B17 63.3(7) . . . . ?
B18 B19 B22 B17 -37.3(5) . . . . ?
B20 B19 B22 B17 100.6(5) . . . . ?
B14 B19 B22 B18 37.3(5) . . . . ?
B15 B19 B22 B18 100.6(5) . . . . ?
B20 B19 B22 B18 137.9(5) . . . . ?
B14 B19 B22 B21 -63.9(7) . . . . ?
B15 B19 B22 B21 -0.5(7) . . . . ?
B18 B19 B22 B21 -101.1(6) . . . . ?
B20 B19 B22 B21 36.7(5) . . . . ?
B14 B19 B22 B20 -100.6(5) . . . . ?
B15 B19 B22 B20 -37.3(5) . . . . ?
B18 B19 B22 B20 -137.9(5) . . . . ?
C5 B21 B22 B17 -39.3(4) . . . . ?
B20 B21 B22 B17 -137.8(5) . . . . ?
B16 B21 B22 B17 -100.5(5) . . . . ?
C5 B21 B22 B18 -2.3(6) . . . . ?
B20 B21 B22 B18 -100.8(5) . . . . ?
B16 B21 B22 B18 -63.5(7) . . . . ?
B17 B21 B22 B18 37.0(5) . . . . ?
C5 B21 B22 B19 61.5(6) . . . . ?
B20 B21 B22 B19 -36.9(5) . . . . ?
B16 B21 B22 B19 0.4(7) . . . . ?
B17 B21 B22 B19 100.9(5) . . . . ?
C5 B21 B22 B20 98.5(5) . . . . ?
B16 B21 B22 B20 37.3(5) . . . . ?
B17 B21 B22 B20 137.8(5) . . . . ?
B16 B20 B22 B17 0.2(7) . . . . ?
B21 B20 B22 B17 37.9(5) . . . . ?
B15 B20 B22 B17 -63.6(6) . . . . ?
B19 B20 B22 B17 -100.9(5) . . . . ?
B16 B20 B22 B18 63.3(6) . . . . ?
B21 B20 B22 B18 100.9(5) . . . . ?
B15 B20 B22 B18 -0.5(7) . . . . ?
B19 B20 B22 B18 -37.8(5) . . . . ?
B16 B20 B22 B19 101.2(5) . . . . ?
B21 B20 B22 B19 138.8(5) . . . . ?
B15 B20 B22 B19 37.3(5) . . . . ?
B16 B20 B22 B21 -37.6(5) . . . . ?
B15 B20 B22 B21 -101.5(5) . . . . ?
B19 B20 B22 B21 -138.8(5) . . . . ?
C2 C1 C3 S1 41.0(6) . . . . ?
B4 C1 C3 S1 -177.0(4) . . . . ?
B5 C1 C3 S1 -100.7(6) . . . . ?
B3 C1 C3 S1 110.7(5) . . . . ?
B6 C1 C3 S1 -28.4(6) . . . . ?
C2 C1 C3 S2 -140.6(4) . . . . ?
B4 C1 C3 S2 1.4(7) . . . . ?
B5 C1 C3 S2 77.8(6) . . . . ?
B3 C1 C3 S2 -70.9(6) . . . . ?
B6 C1 C3 S2 150.1(4) . . . . ?
Rh1 S1 C3 C1 177.5(4) . . . . ?
Rh1 S1 C3 S2 -1.1(3) . . . . ?
Rh1 S2 C3 C1 -177.4(4) . . . . ?
Rh1 S2 C3 S1 1.1(3) . . . . ?
B14 B15 C4 C6 -113.5(5) . . . . ?
B20 B15 C4 C6 144.6(5) . . . . ?
B19 B15 C4 C6 -152.8(5) . . . . ?
B16 B15 C4 C6 105.1(5) . . . . ?
B14 B15 C4 C5 102.2(4) . . . . ?
B20 B15 C4 C5 0.4(6) . . . . ?
B19 B15 C4 C5 63.0(5) . . . . ?
B16 B15 C4 C5 -39.1(4) . . . . ?
B20 B15 C4 B14 -101.9(5) . . . . ?
B19 B15 C4 B14 -39.2(4) . . . . ?
B16 B15 C4 B14 -141.4(4) . . . . ?
B14 B15 C4 B16 141.4(4) . . . . ?
B20 B15 C4 B16 39.5(4) . . . . ?
B19 B15 C4 B16 102.1(5) . . . . ?
B14 B15 C4 B13 35.8(4) . . . . ?
B20 B15 C4 B13 -66.1(6) . . . . ?
B19 B15 C4 B13 -3.4(6) . . . . ?
B16 B15 C4 B13 -105.6(5) . . . . ?
B19 B14 C4 C6 153.7(5) . . . . ?
B18 B14 C4 C6 -143.0(5) . . . . ?
B15 B14 C4 C6 113.7(5) . . . . ?
B13 B14 C4 C6 -103.6(6) . . . . ?
B19 B14 C4 C5 -62.9(6) . . . . ?
B18 B14 C4 C5 0.5(6) . . . . ?
B15 B14 C4 C5 -102.8(5) . . . . ?
B13 B14 C4 C5 39.8(4) . . . . ?
B19 B14 C4 B15 39.9(4) . . . . ?
B18 B14 C4 B15 103.3(5) . . . . ?
B13 B14 C4 B15 142.7(4) . . . . ?
B19 B14 C4 B16 2.7(6) . . . . ?
B18 B14 C4 B16 66.1(6) . . . . ?
B15 B14 C4 B16 -37.2(4) . . . . ?
B13 B14 C4 B16 105.5(5) . . . . ?
B19 B14 C4 B13 -102.7(5) . . . . ?
B18 B14 C4 B13 -39.4(5) . . . . ?
B15 B14 C4 B13 -142.7(4) . . . . ?
C5 B16 C4 C6 106.9(5) . . . . ?
B20 B16 C4 C6 -155.7(5) . . . . ?
B21 B16 C4 C6 141.9(5) . . . . ?
B15 B16 C4 C6 -116.0(5) . . . . ?
B20 B16 C4 C5 97.4(5) . . . . ?
B21 B16 C4 C5 35.0(4) . . . . ?
B15 B16 C4 C5 137.1(5) . . . . ?
C5 B16 C4 B15 -137.1(5) . . . . ?
B20 B16 C4 B15 -39.7(4) . . . . ?
B21 B16 C4 B15 -102.1(5) . . . . ?
C5 B16 C4 B14 -100.0(5) . . . . ?
B20 B16 C4 B14 -2.7(6) . . . . ?
B21 B16 C4 B14 -65.0(6) . . . . ?
B15 B16 C4 B14 37.1(4) . . . . ?
C5 B16 C4 B13 -31.6(5) . . . . ?
B20 B16 C4 B13 65.8(6) . . . . ?
B21 B16 C4 B13 3.4(6) . . . . ?
B15 B16 C4 B13 105.5(5) . . . . ?
C5 B13 C4 C6 -107.5(5) . . . . ?
B18 B13 C4 C6 155.5(5) . . . . ?
B17 B13 C4 C6 -142.4(5) . . . . ?
B14 B13 C4 C6 116.0(5) . . . . ?
B18 B13 C4 C5 -97.0(5) . . . . ?
B17 B13 C4 C5 -34.8(4) . . . . ?
B14 B13 C4 C5 -136.5(4) . . . . ?
C5 B13 C4 B15 100.6(5) . . . . ?
B18 B13 C4 B15 3.6(6) . . . . ?
B17 B13 C4 B15 65.7(6) . . . . ?
B14 B13 C4 B15 -35.9(4) . . . . ?
C5 B13 C4 B14 136.5(4) . . . . ?
B18 B13 C4 B14 39.5(4) . . . . ?
B17 B13 C4 B14 101.7(5) . . . . ?
C5 B13 C4 B16 31.4(5) . . . . ?
B18 B13 C4 B16 -65.6(6) . . . . ?
B17 B13 C4 B16 -3.4(6) . . . . ?
B14 B13 C4 B16 -105.1(5) . . . . ?
C6 C4 C5 B21 -146.2(5) . . . . ?
B15 C4 C5 B21 0.8(6) . . . . ?
B14 C4 C5 B21 67.5(6) . . . . ?
B16 C4 C5 B21 -39.2(5) . . . . ?
B13 C4 C5 B21 107.6(5) . . . . ?
C6 C4 C5 B17 144.6(5) . . . . ?
B15 C4 C5 B17 -68.4(6) . . . . ?
B14 C4 C5 B17 -1.7(6) . . . . ?
B16 C4 C5 B17 -108.4(5) . . . . ?
B13 C4 C5 B17 38.4(5) . . . . ?
C6 C4 C5 B16 -107.0(5) . . . . ?
B15 C4 C5 B16 40.0(4) . . . . ?
B14 C4 C5 B16 106.7(5) . . . . ?
B13 C4 C5 B16 146.8(5) . . . . ?
C6 C4 C5 B13 106.1(5) . . . . ?
B15 C4 C5 B13 -106.8(5) . . . . ?
B14 C4 C5 B13 -40.2(4) . . . . ?
B16 C4 C5 B13 -146.8(5) . . . . ?
B20 B21 C5 C4 -1.6(6) . . . . ?
B22 B21 C5 C4 -64.3(6) . . . . ?
B16 B21 C5 C4 38.6(4) . . . . ?
B17 B21 C5 C4 -104.1(5) . . . . ?
B20 B21 C5 B17 102.4(5) . . . . ?
B22 B21 C5 B17 39.8(5) . . . . ?
B16 B21 C5 B17 142.7(5) . . . . ?
B20 B21 C5 B16 -40.2(5) . . . . ?
B22 B21 C5 B16 -102.9(5) . . . . ?
B17 B21 C5 B16 -142.7(5) . . . . ?
B20 B21 C5 B13 66.5(6) . . . . ?
B22 B21 C5 B13 3.9(6) . . . . ?
B16 B21 C5 B13 106.7(5) . . . . ?
B17 B21 C5 B13 -35.9(5) . . . . ?
B18 B17 C5 C4 2.2(7) . . . . ?
B22 B17 C5 C4 64.9(6) . . . . ?
B13 B17 C5 C4 -38.1(5) . . . . ?
B21 B17 C5 C4 105.2(5) . . . . ?
B18 B17 C5 B21 -103.0(6) . . . . ?
B22 B17 C5 B21 -40.3(5) . . . . ?
B13 B17 C5 B21 -143.3(5) . . . . ?
B18 B17 C5 B16 -66.0(6) . . . . ?
B22 B17 C5 B16 -3.3(6) . . . . ?
B13 B17 C5 B16 -106.3(5) . . . . ?
B21 B17 C5 B16 37.0(5) . . . . ?
B18 B17 C5 B13 40.3(5) . . . . ?
B22 B17 C5 B13 103.0(5) . . . . ?
B21 B17 C5 B13 143.3(5) . . . . ?
B20 B16 C5 C4 -98.8(5) . . . . ?
B21 B16 C5 C4 -139.2(5) . . . . ?
B15 B16 C5 C4 -36.7(4) . . . . ?
C4 B16 C5 B21 139.2(5) . . . . ?
B20 B16 C5 B21 40.4(4) . . . . ?
B15 B16 C5 B21 102.5(5) . . . . ?
C4 B16 C5 B17 102.2(5) . . . . ?
B20 B16 C5 B17 3.4(6) . . . . ?
B21 B16 C5 B17 -37.0(5) . . . . ?
B15 B16 C5 B17 65.5(6) . . . . ?
C4 B16 C5 B13 32.1(4) . . . . ?
B20 B16 C5 B13 -66.6(6) . . . . ?
B21 B16 C5 B13 -107.1(5) . . . . ?
B15 B16 C5 B13 -4.5(6) . . . . ?
B18 B13 C5 C4 99.3(5) . . . . ?
B17 B13 C5 C4 139.4(5) . . . . ?
B14 B13 C5 C4 37.2(4) . . . . ?
C4 B13 C5 B21 -103.1(5) . . . . ?
B18 B13 C5 B21 -3.8(6) . . . . ?
B17 B13 C5 B21 36.3(5) . . . . ?
B14 B13 C5 B21 -65.9(6) . . . . ?
C4 B13 C5 B17 -139.4(5) . . . . ?
B18 B13 C5 B17 -40.1(5) . . . . ?
B14 B13 C5 B17 -102.2(5) . . . . ?
C4 B13 C5 B16 -32.2(4) . . . . ?
B18 B13 C5 B16 67.1(6) . . . . ?
B17 B13 C5 B16 107.2(5) . . . . ?
B14 B13 C5 B16 5.0(6) . . . . ?
C5 C4 C6 S4 10.9(7) . . . . ?
B15 C4 C6 S4 -131.3(5) . . . . ?
B14 C4 C6 S4 152.0(4) . . . . ?
B16 C4 C6 S4 -57.8(6) . . . . ?
B13 C4 C6 S4 79.9(5) . . . . ?
C5 C4 C6 S3 -166.9(4) . . . . ?
B15 C4 C6 S3 50.9(6) . . . . ?
B14 C4 C6 S3 -25.8(7) . . . . ?
B16 C4 C6 S3 124.4(4) . . . . ?
B13 C4 C6 S3 -97.9(5) . . . . ?
Rh1 S3 C6 C4 170.2(3) . . . . ?
Rh1 S3 C6 S4 -7.4(5) . . . . ?
C11 C7 C8 C9 2.2(6) . . . . ?
C12 C7 C8 C9 -174.7(5) . . . . ?
Rh1 C7 C8 C9 63.3(4) . . . . ?
C11 C7 C8 C13 177.9(6) . . . . ?
C12 C7 C8 C13 1.0(9) . . . . ?
Rh1 C7 C8 C13 -121.0(6) . . . . ?
C11 C7 C8 Rh1 -61.1(4) . . . . ?
C12 C7 C8 Rh1 122.0(6) . . . . ?
C7 C8 C9 C10 -1.8(6) . . . . ?
C13 C8 C9 C10 -177.4(6) . . . . ?
Rh1 C8 C9 C10 61.3(3) . . . . ?
C7 C8 C9 C14 178.2(5) . . . . ?
C13 C8 C9 C14 2.5(9) . . . . ?
Rh1 C8 C9 C14 -118.7(5) . . . . ?
C7 C8 C9 Rh1 -63.1(4) . . . . ?
C13 C8 C9 Rh1 121.3(6) . . . . ?
C8 C9 C10 C11 0.7(6) . . . . ?
C14 C9 C10 C11 -179.3(5) . . . . ?
Rh1 C9 C10 C11 60.7(4) . . . . ?
C8 C9 C10 C15 175.6(5) . . . . ?
C14 C9 C10 C15 -4.3(9) . . . . ?
Rh1 C9 C10 C15 -124.4(6) . . . . ?
C8 C9 C10 Rh1 -60.0(3) . . . . ?
C14 C9 C10 Rh1 120.1(5) . . . . ?
C8 C7 C11 C10 -1.7(6) . . . . ?
C12 C7 C11 C10 175.1(5) . . . . ?
Rh1 C7 C11 C10 -61.8(3) . . . . ?
C8 C7 C11 C16 -176.9(5) . . . . ?
C12 C7 C11 C16 -0.1(9) . . . . ?
Rh1 C7 C11 C16 123.1(5) . . . . ?
C8 C7 C11 Rh1 60.0(4) . . . . ?
C12 C7 C11 Rh1 -123.2(6) . . . . ?
C9 C10 C11 C7 0.6(6) . . . . ?
C15 C10 C11 C7 -174.4(5) . . . . ?
Rh1 C10 C11 C7 61.4(4) . . . . ?
C9 C10 C11 C16 175.8(5) . . . . ?
C15 C10 C11 C16 0.8(9) . . . . ?
Rh1 C10 C11 C16 -123.4(5) . . . . ?
C9 C10 C11 Rh1 -60.7(4) . . . . ?
C15 C10 C11 Rh1 124.2(6) . . . . ?
